data_4072822
loop_
_publ_author_name
'Cobley, Christopher J.'
'Froese, Robert D. J.'
'Klosin, Jerzy'
'Qin, Cheng'
'Whiteker, Gregory T.'
'Abboud, Khalil A.'

_publ_section_title
;
 Effect of the Dihedral Angle of Biaryl-Bridged Bisphosphite Ligands on
 Enantioselectivity and Regioselectivity of Asymmetric Hydroformylation
;
_journal_issue 12
_journal_name_full Organometallics
_journal_page_first 2986
_journal_paper_doi 10.1021/om061065z
_journal_volume 26
_journal_year 2007
_chemical_formula_sum 'C192 H284 O16 P4 Rh2'
_chemical_formula_weight 3177.89
_chemical_name_systematic
; 
 ? 
;
_space_group_IT_number 4
_symmetry_cell_setting monoclinic
_symmetry_space_group_name_Hall 'P 2yb'
_symmetry_space_group_name_H-M 'P 1 21 1'
_atom_sites_solution_hydrogens geom
_atom_sites_solution_primary direct
_atom_sites_solution_secondary difmap
_audit_creation_method SHELXL-97
_cell_angle_alpha 90.00
_cell_angle_beta 100.816(1)
_cell_angle_gamma 90.00
_cell_formula_units_Z 2
_cell_length_a 12.2659(9)
_cell_length_b 28.620(2)
_cell_length_c 26.4585(19)
_cell_measurement_reflns_used 407
_cell_measurement_temperature 173(2)
_cell_measurement_theta_max 28.0
_cell_measurement_theta_min 2.0
_cell_volume 9123.3(11)
_computing_cell_refinement 'Bruker SMART & SAINT (Bruker 1998)'
_computing_data_collection 'Bruker SMART (Bruker 1998)'
_computing_data_reduction 'Bruker SHELXTL (Bruker 2000)'
_computing_molecular_graphics 'Bruker SHELXTL'
_computing_publication_material 'Bruker SHELXTL'
_computing_structure_refinement 'Bruker SHELXTL'
_computing_structure_solution 'Bruker SHELXTL'
_diffrn_ambient_temperature 173(2)
_diffrn_measured_fraction_theta_full 0.979
_diffrn_measured_fraction_theta_max 0.979
_diffrn_measurement_device_type 'SMART CCD area detector'
_diffrn_measurement_method '\w scans'
_diffrn_radiation_monochromator graphite
_diffrn_radiation_source 'fine-focus sealed tube'
_diffrn_radiation_type MoK\a
_diffrn_radiation_wavelength 0.71073
_diffrn_reflns_av_R_equivalents 0.0383
_diffrn_reflns_av_sigmaI/netI 0.0632
_diffrn_reflns_limit_h_max 12
_diffrn_reflns_limit_h_min -15
_diffrn_reflns_limit_k_max 36
_diffrn_reflns_limit_k_min -36
_diffrn_reflns_limit_l_max 34
_diffrn_reflns_limit_l_min -29
_diffrn_reflns_number 59395
_diffrn_reflns_theta_full 27.50
_diffrn_reflns_theta_max 27.50
_diffrn_reflns_theta_min 1.06
_diffrn_standards_decay_% '< 1'
_diffrn_standards_number 0
_exptl_absorpt_coefficient_mu 0.275
_exptl_absorpt_correction_T_max 0.9551
_exptl_absorpt_correction_T_min 0.9147
_exptl_absorpt_correction_type integration
_exptl_absorpt_process_details 'based on measured indexed crystal faces, SHELXTL (Bruker 1998)'
_exptl_crystal_colour yellow
_exptl_crystal_density_diffrn 1.157
_exptl_crystal_density_method 'not measured'
_exptl_crystal_description plates
_exptl_crystal_F_000 3428
_exptl_crystal_size_max 0.32
_exptl_crystal_size_mid 0.28
_exptl_crystal_size_min 0.19
_refine_diff_density_max 0.595
_refine_diff_density_min -0.403
_refine_diff_density_rms 0.062
_refine_ls_abs_structure_details 'Flack H D (1983), Acta Cryst. A39, 876-881'
_refine_ls_abs_structure_Flack -0.045(14)
_refine_ls_extinction_method none
_refine_ls_goodness_of_fit_ref 0.987
_refine_ls_hydrogen_treatment constr
_refine_ls_matrix_type full
_refine_ls_number_parameters 1645
_refine_ls_number_reflns 39469
_refine_ls_number_restraints 11
_refine_ls_restrained_S_all 0.988
_refine_ls_R_factor_all 0.0708
_refine_ls_R_factor_gt 0.0531
_refine_ls_shift/su_max 0.001
_refine_ls_shift/su_mean 0.000
_refine_ls_structure_factor_coef Fsqd
_refine_ls_weighting_details 'calc w=1/[\s^2^(Fo^2^)+(0.0760P)^2^] where P=(Fo^2^+2Fc^2^)/3'
_refine_ls_weighting_scheme calc
_refine_ls_wR_factor_gt 0.1271
_refine_ls_wR_factor_ref 0.1336
_reflns_number_gt 29639
_reflns_number_total 39469
_reflns_threshold_expression I>2\s(I)
_cod_data_source_file om061065zsi20061120_040019.cif
_cod_data_source_block '[(R)-7]Rh(acac)'
_cod_depositor_comments
;
The following automatic conversions were performed:

'_symmetry_cell_setting' value 'Monoclinic' changed to 'monoclinic'
according to /home/saulius/struct/CIF-dictionaries/cif_core.dic
dictionary named 'cif_core.dic' version 2.4.1 from 2010-06-29.

Automatic conversion script
Id: cif_fix_values 1715 2011-07-08 13:25:40Z adriana 
;
_cod_original_cell_volume 9123.3(12)
_cod_original_sg_symbol_H-M P2(1)
_cod_database_code 4072822

loop_
_symmetry_equiv_pos_as_xyz
'x, y, z'
'-x, y+1/2, -z'

loop_
_atom_site_label
_atom_site_type_symbol
_atom_site_fract_x
_atom_site_fract_y
_atom_site_fract_z
_atom_site_U_iso_or_equiv
_atom_site_adp_type
_atom_site_occupancy
_atom_site_symmetry_multiplicity
_atom_site_calc_flag
_atom_site_refinement_flags
_atom_site_disorder_assembly
_atom_site_disorder_group
Rh1 Rh 0.71725(3) 0.336267(10) 0.892918(11) 0.03939(8) Uani 1 1 d . . .
P2 P 0.70063(8) 0.27132(3) 0.93150(4) 0.0342(2) Uani 1 1 d . . .
P1 P 0.76333(8) 0.38254(3) 0.95738(4) 0.0342(2) Uani 1 1 d . . .
O1 O 0.7141(2) 0.26253(9) 0.99211(9) 0.0415(6) Uani 1 1 d . . .
O3 O 0.57791(19) 0.25161(9) 0.91181(9) 0.0376(6) Uani 1 1 d . . .
O2 O 0.77922(18) 0.22880(9) 0.91960(9) 0.0349(5) Uani 1 1 d . . .
O4 O 0.7864(2) 0.37041(9) 1.01737(9) 0.0387(6) Uani 1 1 d . A .
O6 O 0.87849(19) 0.40626(9) 0.95286(9) 0.0381(6) Uani 1 1 d . . .
O5 O 0.6795(2) 0.42652(9) 0.95864(9) 0.0369(5) Uani 1 1 d . . .
O8 O 0.6695(2) 0.29880(10) 0.82502(10) 0.0487(7) Uani 1 1 d . . .
O7 O 0.7361(2) 0.39509(10) 0.85109(11) 0.0513(7) Uani 1 1 d . . .
C1 C 0.7647(3) 0.20455(12) 0.87267(12) 0.0302(7) Uani 1 1 d . . .
C2 C 0.8443(3) 0.20681(12) 0.84146(13) 0.0305(7) Uani 1 1 d . . .
C3 C 0.8242(3) 0.17945(12) 0.79753(13) 0.0353(8) Uani 1 1 d . . .
H3A H 0.8749 0.1815 0.7745 0.042 Uiso 1 1 calc R . .
C4 C 0.7331(3) 0.14872(11) 0.78477(12) 0.0296(7) Uani 1 1 d . . .
C5 C 0.6591(3) 0.14758(12) 0.81844(13) 0.0328(7) Uani 1 1 d . . .
H5A H 0.5968 0.1273 0.8111 0.039 Uiso 1 1 calc R . .
C6 C 0.6727(3) 0.17487(12) 0.86246(12) 0.0291(7) Uani 1 1 d . . .
C7 C 0.5937(3) 0.16859(13) 0.89861(13) 0.0335(8) Uani 1 1 d . . .
C8 C 0.5612(3) 0.12268(13) 0.90890(13) 0.0363(8) Uani 1 1 d . . .
H8A H 0.5943 0.0968 0.8950 0.044 Uiso 1 1 calc R . .
C9 C 0.4821(3) 0.11487(14) 0.93883(14) 0.0442(9) Uani 1 1 d . . .
C10 C 0.4304(3) 0.15306(15) 0.95618(14) 0.0447(9) Uani 1 1 d . . .
H10A H 0.3739 0.1473 0.9755 0.054 Uiso 1 1 calc R . .
C11 C 0.4562(3) 0.19982(15) 0.94690(14) 0.0438(9) Uani 1 1 d . . .
C12 C 0.5445(3) 0.20597(13) 0.92019(13) 0.0347(8) Uani 1 1 d . . .
C13 C 0.9527(3) 0.23684(14) 0.85188(15) 0.0439(9) Uani 1 1 d . . .
C14 C 0.9864(4) 0.2572(2) 0.9039(2) 0.093(2) Uani 1 1 d . . .
H14A H 0.9985 0.2321 0.9295 0.140 Uiso 1 1 calc R . .
H14B H 0.9277 0.2780 0.9111 0.140 Uiso 1 1 calc R . .
H14C H 1.0552 0.2750 0.9055 0.140 Uiso 1 1 calc R . .
C15 C 0.9352(5) 0.2794(2) 0.8137(3) 0.115(3) Uani 1 1 d . . .
H15A H 1.0020 0.2989 0.8193 0.172 Uiso 1 1 calc R . .
H15B H 0.8717 0.2979 0.8196 0.172 Uiso 1 1 calc R . .
H15C H 0.9209 0.2678 0.7782 0.172 Uiso 1 1 calc R . .
C16 C 1.0454(4) 0.2098(2) 0.8377(2) 0.0824(17) Uani 1 1 d . . .
H16A H 1.0606 0.1824 0.8602 0.124 Uiso 1 1 calc R . .
H16B H 1.1118 0.2295 0.8418 0.124 Uiso 1 1 calc R . .
H16C H 1.0250 0.1995 0.8019 0.124 Uiso 1 1 calc R . .
C17 C 0.7181(3) 0.11916(13) 0.73569(13) 0.0369(8) Uani 1 1 d . . .
C20 C 0.4518(4) 0.06442(17) 0.95299(18) 0.0617(12) Uani 1 1 d . . .
C21 C 0.3879(3) 0.23970(16) 0.96211(16) 0.0503(10) Uani 1 1 d . . .
C22 C 0.2874(4) 0.2227(2) 0.9846(2) 0.0735(14) Uani 1 1 d . . .
H22A H 0.3137 0.2040 1.0155 0.110 Uiso 1 1 calc R . .
H22B H 0.2392 0.2035 0.9590 0.110 Uiso 1 1 calc R . .
H22C H 0.2457 0.2497 0.9935 0.110 Uiso 1 1 calc R . .
C23 C 0.4570(4) 0.2732(2) 1.0019(2) 0.0775(16) Uani 1 1 d . . .
H23A H 0.4888 0.2557 1.0330 0.116 Uiso 1 1 calc R . .
H23B H 0.4089 0.2981 1.0108 0.116 Uiso 1 1 calc R . .
H23C H 0.5170 0.2871 0.9871 0.116 Uiso 1 1 calc R . .
C24 C 0.3388(4) 0.26888(17) 0.91340(18) 0.0617(12) Uani 1 1 d . . .
H24A H 0.2946 0.2485 0.8876 0.093 Uiso 1 1 calc R . .
H24B H 0.3995 0.2828 0.8991 0.093 Uiso 1 1 calc R . .
H24C H 0.2915 0.2938 0.9229 0.093 Uiso 1 1 calc R . .
C25 C 0.8148(3) 0.25934(14) 1.02910(13) 0.0409(9) Uani 1 1 d . A .
C26 C 0.8955(4) 0.22785(15) 1.02392(16) 0.0528(10) Uani 1 1 d . . .
H26A H 0.8874 0.2075 0.9951 0.063 Uiso 1 1 calc R . .
C27 C 0.9901(4) 0.22669(19) 1.06238(18) 0.0717(15) Uani 1 1 d . A .
H27A H 1.0459 0.2043 1.0596 0.086 Uiso 1 1 calc R . .
C28 C 1.0068(4) 0.25588(18) 1.10377(17) 0.0628(12) Uani 1 1 d . . .
C29 C 1.0993(11) 0.2472(5) 1.1466(5) 0.044(3) Uiso 0.370(14) 1 d P A 5
H29A H 1.1607 0.2319 1.1335 0.053 Uiso 0.370(14) 1 calc PR A 5
H29B H 1.0746 0.2259 1.1717 0.053 Uiso 0.370(14) 1 calc PR A 5
C29A C 1.1246(8) 0.2600(4) 1.1407(3) 0.058(2) Uiso 0.630(14) 1 d P A 6
H29C H 1.1627 0.2294 1.1445 0.069 Uiso 0.630(14) 1 calc PR A 6
H29D H 1.1722 0.2828 1.1269 0.069 Uiso 0.630(14) 1 calc PR A 6
C30 C 1.1452(12) 0.2978(5) 1.1763(6) 0.065(5) Uiso 0.370(14) 1 d P A 5
H30A H 1.2091 0.2931 1.2048 0.077 Uiso 0.370(14) 1 calc PR A 5
H30B H 1.1633 0.3217 1.1521 0.077 Uiso 0.370(14) 1 calc PR A 5
C30A C 1.0997(9) 0.2770(4) 1.1934(4) 0.080(3) Uiso 0.630(14) 1 d P A 6
H30C H 1.0468 0.2555 1.2057 0.095 Uiso 0.630(14) 1 calc PR A 6
H30D H 1.1688 0.2782 1.2196 0.095 Uiso 0.630(14) 1 calc PR A 6
C31 C 1.0385(11) 0.3087(6) 1.1953(6) 0.056(4) Uiso 0.370(14) 1 d P A 5
H31A H 1.0371 0.3087 1.2311 0.067 Uiso 0.370(14) 1 calc PR A 5
C31A C 1.0495(7) 0.3255(4) 1.1838(3) 0.060(2) Uiso 0.630(14) 1 d P A 6
H31B H 1.0505 0.3418 1.2169 0.072 Uiso 0.630(14) 1 calc PR A 6
H31C H 1.0930 0.3442 1.1631 0.072 Uiso 0.630(14) 1 calc PR A 6
C32 C 0.9308(4) 0.31999(17) 1.15502(16) 0.0622(12) Uani 1 1 d . . .
H32A H 0.8652 0.3174 1.1717 0.093 Uiso 0.370(14) 1 calc PR A 5
H32B H 0.9346 0.3525 1.1426 0.093 Uiso 0.370(14) 1 calc PR A 5
H32D H 0.8844 0.3087 1.1794 0.093 Uiso 0.630(14) 1 calc PR A 6
H32C H 0.9023 0.3510 1.1423 0.093 Uiso 0.630(14) 1 calc PR A 6
C33 C 0.9183(4) 0.28670(16) 1.11001(15) 0.0500(10) Uani 1 1 d . A .
C34 C 0.8226(3) 0.28718(14) 1.07151(15) 0.0440(9) Uani 1 1 d . . .
C35 C 0.7252(3) 0.31913(14) 1.07704(14) 0.0414(9) Uani 1 1 d . A .
C36 C 0.6519(3) 0.30649(16) 1.10982(13) 0.0478(9) Uani 1 1 d . . .
C37 C 0.6662(4) 0.26052(17) 1.13873(17) 0.0616(12) Uani 1 1 d . A .
H37A H 0.7338 0.2628 1.1657 0.092 Uiso 0.494(8) 1 calc PR B 7
H37B H 0.6797 0.2358 1.1144 0.092 Uiso 0.494(8) 1 calc PR B 7
H37D H 0.6456 0.2347 1.1138 0.092 Uiso 0.506(8) 1 calc PR B 8
H37C H 0.7455 0.2566 1.1544 0.092 Uiso 0.506(8) 1 calc PR B 8
C38 C 0.5662(15) 0.2437(7) 1.1655(7) 0.124(7) Uiso 0.506(8) 1 d P A 7
H38A H 0.5091 0.2271 1.1405 0.148 Uiso 0.506(8) 1 calc PR B 7
H38B H 0.5936 0.2226 1.1947 0.148 Uiso 0.506(8) 1 calc PR B 7
C38A C 0.5977(8) 0.2564(4) 1.1806(4) 0.056(3) Uiso 0.506(8) 1 d P A 8
H38C H 0.6318 0.2757 1.2105 0.067 Uiso 0.506(8) 1 calc PR B 8
H38D H 0.5975 0.2235 1.1921 0.067 Uiso 0.506(8) 1 calc PR B 8
C39 C 0.5192(13) 0.2880(6) 1.1840(6) 0.102(5) Uiso 0.494(8) 1 d P A 7
H39A H 0.4570 0.2788 1.2010 0.122 Uiso 0.494(8) 1 calc PR B 7
H39D H 0.5773 0.3016 1.2111 0.122 Uiso 0.494(8) 1 calc PR B 7
C39A C 0.4739(7) 0.2731(3) 1.1608(4) 0.051(2) Uiso 0.506(8) 1 d P A 8
H39B H 0.4397 0.2552 1.1299 0.062 Uiso 0.506(8) 1 calc PR B 8
H39C H 0.4291 0.2683 1.1878 0.062 Uiso 0.506(8) 1 calc PR B 8
C40 C 0.4788(4) 0.32518(18) 1.14783(18) 0.0668(14) Uani 1 1 d . . .
H40A H 0.4625 0.3533 1.1670 0.100 Uiso 0.494(8) 1 calc PR A 7
H40B H 0.4091 0.3151 1.1252 0.100 Uiso 0.494(8) 1 calc PR B 7
H40D H 0.4957 0.3432 1.1803 0.100 Uiso 0.506(8) 1 calc PR B 8
H40C H 0.4048 0.3352 1.1293 0.100 Uiso 0.506(8) 1 calc PR B 8
C41 C 0.5654(3) 0.33736(17) 1.11493(14) 0.0480(9) Uani 1 1 d . A .
C42 C 0.5538(4) 0.37870(16) 1.08733(16) 0.0532(11) Uani 1 1 d . . .
H42A H 0.4950 0.3994 1.0908 0.064 Uiso 1 1 calc R A .
C43 C 0.6254(3) 0.39083(15) 1.05482(14) 0.0452(9) Uani 1 1 d . A .
H43A H 0.6177 0.4198 1.0369 0.054 Uiso 1 1 calc R . .
C44 C 0.7083(3) 0.35978(14) 1.04904(13) 0.0397(8) Uani 1 1 d . . .
C45 C 0.6738(3) 0.46620(13) 0.92804(14) 0.0365(8) Uani 1 1 d . . .
C46 C 0.5738(3) 0.47776(14) 0.89431(14) 0.0407(9) Uani 1 1 d . . .
C47 C 0.5732(4) 0.51972(16) 0.86724(16) 0.0532(11) Uani 1 1 d . . .
H47A H 0.5074 0.5282 0.8440 0.064 Uiso 1 1 calc R . .
C48 C 0.6634(4) 0.54962(16) 0.87248(18) 0.0580(11) Uani 1 1 d . C .
C49 C 0.7588(4) 0.53754(15) 0.90664(16) 0.0513(10) Uani 1 1 d . . .
H49A H 0.8213 0.5577 0.9109 0.062 Uiso 1 1 calc R . .
C50 C 0.7651(3) 0.49594(14) 0.93529(14) 0.0389(8) Uani 1 1 d . . .
C51 C 0.8684(3) 0.48780(14) 0.97399(14) 0.0388(8) Uani 1 1 d . . .
C52 C 0.9174(3) 0.52602(15) 1.00228(16) 0.0487(10) Uani 1 1 d . . .
H52A H 0.8781 0.5548 0.9995 0.058 Uiso 1 1 calc R . .
C53 C 1.0207(3) 0.52400(16) 1.03424(18) 0.0548(11) Uani 1 1 d . D .
C54 C 1.0766(3) 0.48166(17) 1.03593(18) 0.0569(11) Uani 1 1 d . . .
H54A H 1.1485 0.4799 1.0567 0.068 Uiso 1 1 calc R . .
C55 C 1.0343(3) 0.44140(16) 1.00914(15) 0.0468(9) Uani 1 1 d . . .
C56 C 0.9249(3) 0.44576(13) 0.98052(14) 0.0382(8) Uani 1 1 d . . .
C57 C 0.4646(3) 0.44785(15) 0.88642(16) 0.0473(9) Uani 1 1 d . . .
C58 C 0.3671(5) 0.4766(2) 0.8610(3) 0.105(2) Uani 1 1 d . . .
H58A H 0.2996 0.4576 0.8563 0.157 Uiso 1 1 calc R . .
H58B H 0.3796 0.4875 0.8274 0.157 Uiso 1 1 calc R . .
H58C H 0.3587 0.5037 0.8826 0.157 Uiso 1 1 calc R . .
C59 C 0.4761(5) 0.4048(2) 0.8536(3) 0.102(2) Uani 1 1 d . . .
H59A H 0.4075 0.3864 0.8491 0.153 Uiso 1 1 calc R . .
H59B H 0.5384 0.3856 0.8709 0.153 Uiso 1 1 calc R . .
H59C H 0.4899 0.4147 0.8199 0.153 Uiso 1 1 calc R . .
C60 C 0.4401(5) 0.4317(3) 0.9370(3) 0.127(3) Uani 1 1 d . . .
H60A H 0.3717 0.4131 0.9310 0.190 Uiso 1 1 calc R . .
H60B H 0.4306 0.4589 0.9582 0.190 Uiso 1 1 calc R . .
H60C H 0.5017 0.4125 0.9547 0.190 Uiso 1 1 calc R . .
C61 C 0.6594(5) 0.5956(2) 0.8420(2) 0.0812(16) Uani 1 1 d . . .
C62 C 0.6811(13) 0.5788(5) 0.7841(5) 0.088(5) Uiso 0.467(14) 1 d P C 3
H62A H 0.7579 0.5682 0.7870 0.133 Uiso 0.467(14) 1 calc PR C 3
H62B H 0.6676 0.6052 0.7601 0.133 Uiso 0.467(14) 1 calc PR C 3
H62C H 0.6304 0.5532 0.7712 0.133 Uiso 0.467(14) 1 calc PR C 3
C62A C 0.7348(11) 0.5969(5) 0.8078(5) 0.092(4) Uiso 0.533(14) 1 d P C 4
H62D H 0.8007 0.6149 0.8234 0.137 Uiso 0.533(14) 1 calc PR C 4
H62E H 0.6994 0.6119 0.7756 0.137 Uiso 0.533(14) 1 calc PR C 4
H62F H 0.7567 0.5650 0.8008 0.137 Uiso 0.533(14) 1 calc PR C 4
C63 C 0.7556(17) 0.6282(7) 0.8598(8) 0.137(8) Uiso 0.467(14) 1 d P C 3
H63A H 0.7512 0.6404 0.8940 0.206 Uiso 0.467(14) 1 calc PR C 3
H63B H 0.7524 0.6543 0.8355 0.206 Uiso 0.467(14) 1 calc PR C 3
H63C H 0.8255 0.6112 0.8615 0.206 Uiso 0.467(14) 1 calc PR C 3
C63A C 0.6822(12) 0.6376(5) 0.8821(5) 0.103(5) Uiso 0.533(14) 1 d P C 4
H63D H 0.6502 0.6301 0.9124 0.155 Uiso 0.533(14) 1 calc PR C 4
H63E H 0.6481 0.6662 0.8660 0.155 Uiso 0.533(14) 1 calc PR C 4
H63F H 0.7624 0.6422 0.8925 0.155 Uiso 0.533(14) 1 calc PR C 4
C64 C 1.0733(4) 0.5677(2) 1.0626(3) 0.0773(16) Uani 1 1 d . . .
C65 C 1.1056(3) 0.39695(17) 1.00910(18) 0.0556(11) Uani 1 1 d . . .
C66 C 1.2240(4) 0.4044(2) 1.0396(2) 0.0796(16) Uani 1 1 d . . .
H66A H 1.2209 0.4114 1.0755 0.119 Uiso 1 1 calc R . .
H66B H 1.2587 0.4305 1.0247 0.119 Uiso 1 1 calc R . .
H66C H 1.2678 0.3760 1.0380 0.119 Uiso 1 1 calc R . .
C67 C 1.1169(4) 0.38606(19) 0.9528(2) 0.0707(14) Uani 1 1 d . . .
H67A H 1.1622 0.3579 0.9522 0.106 Uiso 1 1 calc R . .
H67B H 1.1527 0.4125 0.9389 0.106 Uiso 1 1 calc R . .
H67C H 1.0431 0.3809 0.9319 0.106 Uiso 1 1 calc R . .
C68 C 1.0539(5) 0.3555(2) 1.0309(3) 0.0851(18) Uani 1 1 d . . .
H68A H 1.0465 0.3622 1.0664 0.128 Uiso 1 1 calc R . .
H68B H 1.1011 0.3280 1.0303 0.128 Uiso 1 1 calc R . .
H68C H 0.9803 0.3494 1.0101 0.128 Uiso 1 1 calc R . .
C71 C 0.6678(4) 0.31531(19) 0.77952(16) 0.0575(12) Uani 1 1 d . . .
C70 C 0.6868(5) 0.36137(17) 0.76778(17) 0.0690(15) Uani 1 1 d . . .
H70A H 0.6799 0.3687 0.7323 0.083 Uiso 1 1 calc R . .
C69 C 0.7148(4) 0.39787(16) 0.80200(17) 0.0583(12) Uani 1 1 d . . .
C73 C 0.6454(5) 0.27929(18) 0.73757(18) 0.0713(15) Uani 1 1 d . . .
H73A H 0.6340 0.2488 0.7525 0.107 Uiso 1 1 calc R . .
H73B H 0.7089 0.2776 0.7200 0.107 Uiso 1 1 calc R . .
H73C H 0.5787 0.2880 0.7128 0.107 Uiso 1 1 calc R . .
C72 C 0.7225(6) 0.44736(18) 0.7819(2) 0.0852(18) Uani 1 1 d . . .
H72A H 0.7431 0.4688 0.8110 0.128 Uiso 1 1 calc R . .
H72B H 0.6505 0.4566 0.7616 0.128 Uiso 1 1 calc R . .
H72C H 0.7789 0.4485 0.7602 0.128 Uiso 1 1 calc R . .
C74 C 0.5574(17) 0.6183(8) 0.8291(9) 0.112(7) Uiso 0.467(14) 1 d P C 3
H74A H 0.5350 0.6299 0.8605 0.168 Uiso 0.467(14) 1 calc PR C 3
H74B H 0.5015 0.5963 0.8117 0.168 Uiso 0.467(14) 1 calc PR C 3
H74C H 0.5640 0.6445 0.8061 0.168 Uiso 0.467(14) 1 calc PR C 3
C74A C 0.5279(13) 0.6093(6) 0.8177(7) 0.090(5) Uiso 0.533(14) 1 d P C 4
H74D H 0.4918 0.6210 0.8452 0.135 Uiso 0.533(14) 1 calc PR C 4
H74E H 0.4887 0.5814 0.8023 0.135 Uiso 0.533(14) 1 calc PR C 4
H74F H 0.5260 0.6335 0.7914 0.135 Uiso 0.533(14) 1 calc PR C 4
C75 C 0.4822(7) 0.0596(3) 1.0114(2) 0.112(2) Uani 1 1 d . . .
H75A H 0.5623 0.0643 1.0226 0.168 Uiso 1 1 calc R . .
H75B H 0.4620 0.0283 1.0216 0.168 Uiso 1 1 calc R . .
H75C H 0.4419 0.0831 1.0276 0.168 Uiso 1 1 calc R . .
C76 C 0.3225(5) 0.0567(2) 0.9365(3) 0.0879(18) Uani 1 1 d . . .
H76A H 0.3037 0.0249 0.9455 0.132 Uiso 1 1 calc R . .
H76B H 0.3005 0.0612 0.8993 0.132 Uiso 1 1 calc R . .
H76C H 0.2833 0.0793 0.9545 0.132 Uiso 1 1 calc R . .
C77 C 0.5052(5) 0.02769(18) 0.9266(2) 0.0813(17) Uani 1 1 d . . .
H77A H 0.5860 0.0309 0.9357 0.122 Uiso 1 1 calc R . .
H77B H 0.4815 0.0310 0.8893 0.122 Uiso 1 1 calc R . .
H77C H 0.4833 -0.0032 0.9374 0.122 Uiso 1 1 calc R . .
C78 C 0.6329(4) 0.08096(15) 0.73549(16) 0.0523(10) Uani 1 1 d . . .
H78A H 0.5614 0.0949 0.7385 0.078 Uiso 1 1 calc R . .
H78B H 0.6573 0.0599 0.7646 0.078 Uiso 1 1 calc R . .
H78C H 0.6246 0.0634 0.7032 0.078 Uiso 1 1 calc R . .
C79 C 0.8287(3) 0.09599(15) 0.73095(16) 0.0508(10) Uani 1 1 d . . .
H79A H 0.8526 0.0752 0.7604 0.076 Uiso 1 1 calc R . .
H79B H 0.8851 0.1202 0.7304 0.076 Uiso 1 1 calc R . .
H79C H 0.8190 0.0778 0.6990 0.076 Uiso 1 1 calc R . .
C80 C 0.6805(3) 0.15162(15) 0.68966(14) 0.0487(10) Uani 1 1 d . . .
H80A H 0.6099 0.1664 0.6928 0.073 Uiso 1 1 calc R . .
H80B H 0.6706 0.1334 0.6577 0.073 Uiso 1 1 calc R . .
H80C H 0.7368 0.1758 0.6890 0.073 Uiso 1 1 calc R . .
C81 C 1.1733(9) 0.5480(4) 1.1111(4) 0.068(3) Uiso 0.552(9) 1 d P D 1
H81A H 1.1385 0.5338 1.1378 0.102 Uiso 0.552(9) 1 calc PR D 1
H81B H 1.2203 0.5742 1.1258 0.102 Uiso 0.552(9) 1 calc PR D 1
H81C H 1.2189 0.5246 1.0977 0.102 Uiso 0.552(9) 1 calc PR D 1
C81A C 1.1151(14) 0.5634(6) 1.1149(6) 0.098(5) Uiso 0.448(9) 1 d P D 2
H81D H 1.0649 0.5789 1.1344 0.147 Uiso 0.448(9) 1 calc PR D 2
H81E H 1.1885 0.5781 1.1231 0.147 Uiso 0.448(9) 1 calc PR D 2
H81F H 1.1214 0.5302 1.1243 0.147 Uiso 0.448(9) 1 calc PR D 2
C82 C 0.9887(11) 0.5847(5) 1.0995(5) 0.107(5) Uiso 0.552(9) 1 d P D 1
H82A H 0.9219 0.5981 1.0784 0.161 Uiso 0.552(9) 1 calc PR D 1
H82B H 1.0253 0.6083 1.1237 0.161 Uiso 0.552(9) 1 calc PR D 1
H82C H 0.9681 0.5578 1.1187 0.161 Uiso 0.552(9) 1 calc PR D 1
C82A C 0.9938(10) 0.6132(4) 1.0507(5) 0.073(4) Uiso 0.448(9) 1 d P D 2
H82D H 0.9469 0.6101 1.0166 0.110 Uiso 0.448(9) 1 calc PR D 2
H82E H 1.0396 0.6414 1.0518 0.110 Uiso 0.448(9) 1 calc PR D 2
H82F H 0.9467 0.6156 1.0768 0.110 Uiso 0.448(9) 1 calc PR D 2
C83 C 1.1074(12) 0.5979(5) 1.0379(5) 0.097(4) Uiso 0.552(9) 1 d P D 1
H83A H 1.0474 0.6083 1.0104 0.146 Uiso 0.552(9) 1 calc PR D 1
H83B H 1.1687 0.5855 1.0228 0.146 Uiso 0.552(9) 1 calc PR D 1
H83C H 1.1339 0.6243 1.0604 0.146 Uiso 0.552(9) 1 calc PR D 1
C83A C 1.1610(10) 0.5880(4) 1.0271(4) 0.060(3) Uiso 0.448(9) 1 d P D 2
H83D H 1.1192 0.6018 0.9954 0.090 Uiso 0.448(9) 1 calc PR D 2
H83E H 1.2070 0.5623 1.0184 0.090 Uiso 0.448(9) 1 calc PR D 2
H83F H 1.2087 0.6118 1.0466 0.090 Uiso 0.448(9) 1 calc PR D 2
Rh2 Rh 0.27573(2) 0.310684(10) 0.595866(11) 0.03959(8) Uani 1 1 d . . .
P3 P 0.28442(8) 0.24454(4) 0.55875(3) 0.0353(2) Uani 1 1 d . . .
P4 P 0.22988(8) 0.35553(3) 0.53030(4) 0.0353(2) Uani 1 1 d . . .
O101 O 0.2648(2) 0.23309(9) 0.49824(9) 0.0394(6) Uani 1 1 d . . .
O102 O 0.40642(19) 0.22354(9) 0.57762(9) 0.0387(6) Uani 1 1 d . . .
O103 O 0.20554(18) 0.20347(8) 0.57409(8) 0.0347(5) Uani 1 1 d . . .
O104 O 0.1996(2) 0.34183(10) 0.47020(9) 0.0430(6) Uani 1 1 d . . .
O105 O 0.1185(2) 0.38319(9) 0.53607(9) 0.0390(6) Uani 1 1 d . . .
O106 O 0.3171(2) 0.39696(9) 0.52546(10) 0.0414(6) Uani 1 1 d . . .
O107 O 0.3292(2) 0.27435(10) 0.66363(10) 0.0514(7) Uani 1 1 d . . .
O108 O 0.2642(2) 0.37141(10) 0.63720(10) 0.0501(7) Uani 1 1 d . . .
C101 C 0.2186(3) 0.18441(12) 0.62339(13) 0.0304(7) Uani 1 1 d . . .
C102 C 0.1397(3) 0.19192(12) 0.65424(13) 0.0355(8) Uani 1 1 d . . .
C103 C 0.1587(3) 0.16777(13) 0.70097(13) 0.0381(8) Uani 1 1 d . . .
H10B H 0.1083 0.1727 0.7237 0.046 Uiso 1 1 calc R . .
C104 C 0.2460(3) 0.13713(13) 0.71651(14) 0.0379(8) Uani 1 1 d . . .
C105 C 0.3208(3) 0.13133(13) 0.68432(14) 0.0369(8) Uani 1 1 d . . .
H10C H 0.3823 0.1111 0.6945 0.044 Uiso 1 1 calc R . .
C106 C 0.3090(3) 0.15431(12) 0.63699(13) 0.0329(8) Uani 1 1 d . . .
C107 C 0.3884(3) 0.14322(14) 0.60191(13) 0.0360(8) Uani 1 1 d . . .
C108 C 0.4224(3) 0.09690(15) 0.59921(13) 0.0423(9) Uani 1 1 d . . .
H10D H 0.3885 0.0737 0.6168 0.051 Uiso 1 1 calc R . .
C109 C 0.5033(3) 0.08331(16) 0.57207(15) 0.0496(10) Uani 1 1 d . . .
C110 C 0.5528(3) 0.11862(17) 0.54854(15) 0.0527(11) Uani 1 1 d . . .
H11A H 0.6081 0.1097 0.5296 0.063 Uiso 1 1 calc R . .
C111 C 0.5277(3) 0.16708(15) 0.55028(14) 0.0425(9) Uani 1 1 d . . .
C112 C 0.4377(3) 0.17644(13) 0.57513(13) 0.0355(8) Uani 1 1 d . . .
C113 C 0.0346(3) 0.22409(15) 0.64125(16) 0.0464(9) Uani 1 1 d . . .
C114 C 0.0029(4) 0.2408(2) 0.5875(2) 0.0760(16) Uani 1 1 d . . .
H11B H -0.0144 0.2139 0.5644 0.114 Uiso 1 1 calc R . .
H11C H 0.0647 0.2584 0.5781 0.114 Uiso 1 1 calc R . .
H11D H -0.0624 0.2610 0.5844 0.114 Uiso 1 1 calc R . .
C115 C 0.0620(5) 0.2697(2) 0.6766(3) 0.0937(19) Uani 1 1 d . . .
H11E H -0.0014 0.2912 0.6699 0.141 Uiso 1 1 calc R . .
H11F H 0.1277 0.2853 0.6684 0.141 Uiso 1 1 calc R . .
H11G H 0.0763 0.2606 0.7129 0.141 Uiso 1 1 calc R . .
C116 C -0.0618(4) 0.2010(2) 0.6597(2) 0.0733(15) Uani 1 1 d . . .
H11H H -0.0832 0.1726 0.6397 0.110 Uiso 1 1 calc R . .
H11I H -0.1249 0.2226 0.6553 0.110 Uiso 1 1 calc R . .
H11J H -0.0397 0.1929 0.6962 0.110 Uiso 1 1 calc R . .
C117 C 0.2576(3) 0.11207(14) 0.76892(14) 0.0421(9) Uani 1 1 d . . .
C120 C 0.5336(4) 0.03211(18) 0.56520(19) 0.0664(13) Uani 1 1 d . . .
C121 C 0.5924(4) 0.2038(2) 0.52821(17) 0.0627(12) Uani 1 1 d . . .
C122 C 0.5227(4) 0.2280(2) 0.4809(2) 0.0870(18) Uani 1 1 d . . .
H12A H 0.4561 0.2416 0.4904 0.130 Uiso 1 1 calc R . .
H12B H 0.5010 0.2050 0.4534 0.130 Uiso 1 1 calc R . .
H12C H 0.5668 0.2527 0.4689 0.130 Uiso 1 1 calc R . .
C123 C 0.6959(4) 0.1832(2) 0.5103(2) 0.0819(16) Uani 1 1 d . . .
H12D H 0.6723 0.1594 0.4838 0.123 Uiso 1 1 calc R . .
H12E H 0.7452 0.1690 0.5397 0.123 Uiso 1 1 calc R . .
H12F H 0.7354 0.2083 0.4960 0.123 Uiso 1 1 calc R . .
C124 C 0.6373(4) 0.24083(18) 0.5696(2) 0.0664(13) Uani 1 1 d . . .
H12G H 0.5751 0.2551 0.5824 0.100 Uiso 1 1 calc R . .
H12H H 0.6775 0.2650 0.5544 0.100 Uiso 1 1 calc R . .
H12I H 0.6876 0.2258 0.5981 0.100 Uiso 1 1 calc R . .
C125 C 0.1625(3) 0.23057(13) 0.46320(13) 0.0414(9) Uani 1 1 d . . .
C126 C 0.0797(4) 0.19939(16) 0.47095(16) 0.0544(11) Uani 1 1 d . . .
H12J H 0.0899 0.1790 0.4998 0.065 Uiso 1 1 calc R . .
C127 C -0.0185(4) 0.19940(18) 0.43478(17) 0.0647(13) Uani 1 1 d . . .
H12K H -0.0757 0.1784 0.4394 0.078 Uiso 1 1 calc R . .
C128 C -0.0364(4) 0.22834(18) 0.39283(17) 0.0639(13) Uani 1 1 d . E .
C129 C 0.0513(4) 0.25735(15) 0.38420(15) 0.0516(10) Uani 1 1 d . E .
C130 C 0.1521(3) 0.25772(14) 0.41937(14) 0.0463(9) Uani 1 1 d . . .
C131 C 0.2490(3) 0.28634(15) 0.41109(13) 0.0439(9) Uani 1 1 d . . .
C132 C 0.3178(4) 0.27195(16) 0.37673(14) 0.0525(10) Uani 1 1 d . . .
C133 C 0.4051(4) 0.30019(17) 0.36920(16) 0.0600(12) Uani 1 1 d . . .
C134 C 0.4244(4) 0.34217(19) 0.39490(17) 0.0621(12) Uani 1 1 d . . .
H13A H 0.4847 0.3611 0.3894 0.075 Uiso 1 1 calc R . .
C135 C 0.3573(4) 0.35764(16) 0.42892(15) 0.0521(10) Uani 1 1 d . . .
H13B H 0.3695 0.3870 0.4457 0.062 Uiso 1 1 calc R . .
C136 C 0.2721(3) 0.32810(14) 0.43703(13) 0.0405(9) Uani 1 1 d . . .
C137 C 0.0774(3) 0.42292(14) 0.50785(15) 0.0439(9) Uani 1 1 d . . .
C138 C -0.0326(3) 0.42165(16) 0.48026(16) 0.0501(10) Uani 1 1 d . . .
C139 C -0.0693(4) 0.46074(19) 0.45263(19) 0.0668(14) Uani 1 1 d . . .
H13C H -0.1419 0.4602 0.4323 0.080 Uiso 1 1 calc R . .
C140 C -0.0063(4) 0.5018(2) 0.4523(2) 0.0712(15) Uani 1 1 d . F .
C141 C 0.0977(4) 0.50261(16) 0.48457(18) 0.0586(11) Uani 1 1 d . . .
H14D H 0.1402 0.5305 0.4874 0.070 Uiso 1 1 calc R . .
C142 C 0.1406(3) 0.46332(15) 0.51270(16) 0.0473(10) Uani 1 1 d . . .
C143 C 0.2448(3) 0.46901(14) 0.55050(16) 0.0455(9) Uani 1 1 d . . .
C144 C 0.2593(4) 0.50907(16) 0.57990(18) 0.0578(11) Uani 1 1 d . . .
H14E H 0.1998 0.5308 0.5769 0.069 Uiso 1 1 calc R . .
C145 C 0.3586(5) 0.51898(17) 0.61417(19) 0.0647(13) Uani 1 1 d . G .
C146 C 0.4414(4) 0.48684(17) 0.61629(17) 0.0610(12) Uani 1 1 d . . .
H14F H 0.5096 0.4935 0.6387 0.073 Uiso 1 1 calc R . .
C147 C 0.4355(3) 0.44466(15) 0.58843(15) 0.0472(10) Uani 1 1 d . . .
C148 C 0.3332(3) 0.43620(12) 0.55713(14) 0.0384(8) Uani 1 1 d . . .
C149 C -0.1091(4) 0.37885(18) 0.48275(19) 0.0605(12) Uani 1 1 d . . .
C150 C -0.1223(4) 0.36988(19) 0.5390(2) 0.0697(13) Uani 1 1 d . . .
H15D H -0.0494 0.3633 0.5602 0.105 Uiso 1 1 calc R . .
H15E H -0.1714 0.3430 0.5401 0.105 Uiso 1 1 calc R . .
H15F H -0.1544 0.3976 0.5523 0.105 Uiso 1 1 calc R . .
C151 C -0.2278(4) 0.3888(3) 0.4521(2) 0.095(2) Uani 1 1 d . . .
H15G H -0.2752 0.3615 0.4540 0.142 Uiso 1 1 calc R . .
H15H H -0.2243 0.3951 0.4160 0.142 Uiso 1 1 calc R . .
H15I H -0.2589 0.4160 0.4669 0.142 Uiso 1 1 calc R . .
C152 C -0.0685(4) 0.3346(2) 0.4621(2) 0.0761(14) Uani 1 1 d . . .
H15J H 0.0065 0.3276 0.4809 0.114 Uiso 1 1 calc R . .
H15K H -0.0668 0.3386 0.4255 0.114 Uiso 1 1 calc R . .
H15L H -0.1185 0.3089 0.4665 0.114 Uiso 1 1 calc R . .
C157 C 0.5388(4) 0.41257(17) 0.59372(17) 0.0553(11) Uani 1 1 d . . .
C158 C 0.6461(4) 0.4373(2) 0.6142(3) 0.0916(19) Uani 1 1 d . . .
H15M H 0.6424 0.4513 0.6476 0.137 Uiso 1 1 calc R . .
H15N H 0.6583 0.4619 0.5900 0.137 Uiso 1 1 calc R . .
H15O H 0.7074 0.4149 0.6183 0.137 Uiso 1 1 calc R . .
C159 C 0.5540(5) 0.3920(3) 0.5412(2) 0.106(2) Uani 1 1 d . . .
H15P H 0.6200 0.3720 0.5464 0.158 Uiso 1 1 calc R . .
H15Q H 0.5630 0.4175 0.5177 0.158 Uiso 1 1 calc R . .
H15R H 0.4885 0.3734 0.5266 0.158 Uiso 1 1 calc R . .
C160 C 0.5282(4) 0.3712(2) 0.6284(3) 0.093(2) Uani 1 1 d . . .
H16D H 0.5184 0.3825 0.6622 0.140 Uiso 1 1 calc R . .
H16E H 0.5956 0.3521 0.6323 0.140 Uiso 1 1 calc R . .
H16F H 0.4639 0.3523 0.6130 0.140 Uiso 1 1 calc R . .
C161 C 0.3430(4) 0.29195(17) 0.70919(17) 0.0613(13) Uani 1 1 d . . .
C162 C 0.3284(5) 0.33928(18) 0.72057(16) 0.0678(14) Uani 1 1 d . . .
H16G H 0.3460 0.3477 0.7559 0.081 Uiso 1 1 calc R . .
C163 C 0.2917(4) 0.37475(17) 0.68672(18) 0.0621(12) Uani 1 1 d . . .
C164 C 0.3708(5) 0.2568(2) 0.75278(18) 0.0865(19) Uani 1 1 d . . .
H16H H 0.3783 0.2256 0.7385 0.130 Uiso 1 1 calc R . .
H16I H 0.3113 0.2564 0.7728 0.130 Uiso 1 1 calc R . .
H16J H 0.4408 0.2656 0.7751 0.130 Uiso 1 1 calc R . .
C165 C 0.2867(6) 0.4247(2) 0.7053(2) 0.094(2) Uani 1 1 d . . .
H16K H 0.2587 0.4451 0.6760 0.141 Uiso 1 1 calc R . .
H16L H 0.3612 0.4349 0.7218 0.141 Uiso 1 1 calc R . .
H16M H 0.2369 0.4264 0.7302 0.141 Uiso 1 1 calc R . .
C166 C 0.1448(3) 0.09170(15) 0.77647(16) 0.0487(10) Uani 1 1 d . . .
H16N H 0.1183 0.0691 0.7491 0.073 Uiso 1 1 calc R . .
H16O H 0.0905 0.1170 0.7751 0.073 Uiso 1 1 calc R . .
H16P H 0.1540 0.0761 0.8100 0.073 Uiso 1 1 calc R . .
C167 C 0.2987(4) 0.14792(17) 0.81252(16) 0.0567(11) Uani 1 1 d . . .
H16Q H 0.3702 0.1609 0.8080 0.085 Uiso 1 1 calc R . .
H16R H 0.3076 0.1322 0.8460 0.085 Uiso 1 1 calc R . .
H16S H 0.2442 0.1732 0.8110 0.085 Uiso 1 1 calc R . .
C168 C 0.3399(4) 0.07126(17) 0.77371(17) 0.0609(12) Uani 1 1 d . . .
H16T H 0.3146 0.0485 0.7463 0.091 Uiso 1 1 calc R . .
H16U H 0.3442 0.0562 0.8073 0.091 Uiso 1 1 calc R . .
H16V H 0.4134 0.0830 0.7705 0.091 Uiso 1 1 calc R . .
C169 C 0.6661(5) 0.0288(2) 0.5816(3) 0.104(2) Uani 1 1 d . . .
H16W H 0.6884 0.0367 0.6181 0.156 Uiso 1 1 calc R . .
H16X H 0.7006 0.0507 0.5608 0.156 Uiso 1 1 calc R . .
H16Y H 0.6902 -0.0031 0.5758 0.156 Uiso 1 1 calc R . .
C170 C 0.4801(5) -0.00067(19) 0.5984(2) 0.0862(17) Uani 1 1 d . . .
H17A H 0.3991 0.0014 0.5884 0.129 Uiso 1 1 calc R . .
H17B H 0.5025 0.0082 0.6346 0.129 Uiso 1 1 calc R . .
H17C H 0.5039 -0.0328 0.5936 0.129 Uiso 1 1 calc R . .
C171 C 0.5025(8) 0.0196(3) 0.5082(3) 0.145(3) Uani 1 1 d . . .
H17D H 0.4217 0.0213 0.4972 0.217 Uiso 1 1 calc R . .
H17E H 0.5279 -0.0121 0.5028 0.217 Uiso 1 1 calc R . .
H17F H 0.5379 0.0417 0.4880 0.217 Uiso 1 1 calc R . .
C172 C -0.1505(5) 0.2285(2) 0.3570(2) 0.0844(17) Uani 1 1 d . . .
H27X H -0.2046 0.2457 0.3735 0.127 Uiso 0.62(2) 1 calc PR E 5
H27Y H -0.1774 0.1960 0.3506 0.127 Uiso 0.62(2) 1 calc PR E 5
H27Z H -0.1558 0.2005 0.3346 0.127 Uiso 0.38(2) 1 calc PR E 6
H27W H -0.2084 0.2257 0.3783 0.127 Uiso 0.38(2) 1 calc PR E 6
C173 C -0.1409(10) 0.2532(5) 0.3034(5) 0.094(4) Uiso 0.62(2) 1 d P E 5
H17G H -0.1009 0.2323 0.2832 0.113 Uiso 0.62(2) 1 calc PR E 5
H17H H -0.2161 0.2589 0.2830 0.113 Uiso 0.62(2) 1 calc PR E 5
C174 C -0.0789(9) 0.2992(5) 0.3137(5) 0.094(4) Uiso 0.62(2) 1 d P E 5
H17I H -0.0811 0.3161 0.2809 0.112 Uiso 0.62(2) 1 calc PR E 5
H17J H -0.1155 0.3190 0.3363 0.112 Uiso 0.62(2) 1 calc PR E 5
C273 C -0.1746(14) 0.2691(6) 0.3247(7) 0.075(6) Uiso 0.38(2) 1 d P E 6
H27B H -0.1915 0.2959 0.3455 0.090 Uiso 0.38(2) 1 calc PR E 6
H27C H -0.2402 0.2630 0.2975 0.090 Uiso 0.38(2) 1 calc PR E 6
C274 C -0.0761(11) 0.2802(6) 0.3008(6) 0.058(4) Uiso 0.38(2) 1 d P E 6
H27D H -0.0951 0.3076 0.2780 0.070 Uiso 0.38(2) 1 calc PR E 6
H27E H -0.0637 0.2535 0.2788 0.070 Uiso 0.38(2) 1 calc PR E 6
C175 C 0.0364(4) 0.2909(2) 0.33825(17) 0.0732(14) Uani 1 1 d . . .
H27P H 0.0710 0.3212 0.3500 0.110 Uiso 0.62(2) 1 calc PR E 5
H27Q H 0.0767 0.2781 0.3122 0.110 Uiso 0.62(2) 1 calc PR E 5
H27R H 0.0989 0.2872 0.3197 0.110 Uiso 0.38(2) 1 calc PR E 6
H27S H 0.0363 0.3235 0.3506 0.110 Uiso 0.38(2) 1 calc PR E 6
C176 C 0.2956(5) 0.22508(18) 0.35072(17) 0.0697(14) Uani 1 1 d . . .
H17K H 0.2156 0.2227 0.3356 0.084 Uiso 1 1 calc R . .
H17L H 0.3134 0.2001 0.3769 0.084 Uiso 1 1 calc R . .
C177 C 0.3646(6) 0.2168(3) 0.3073(2) 0.099(2) Uani 1 1 d . . .
H17M H 0.3684 0.1828 0.3007 0.119 Uiso 1 1 calc R . .
H17N H 0.3264 0.2319 0.2752 0.119 Uiso 1 1 calc R . .
C178 C 0.4785(6) 0.2356(3) 0.3213(3) 0.104(2) Uani 1 1 d . . .
H17O H 0.5184 0.2184 0.3517 0.125 Uiso 1 1 calc R . .
H17P H 0.5179 0.2299 0.2925 0.125 Uiso 1 1 calc R . .
C179 C 0.4827(5) 0.2856(2) 0.3331(2) 0.0845(17) Uani 1 1 d . . .
H17Q H 0.4629 0.3033 0.3006 0.101 Uiso 1 1 calc R . .
H17R H 0.5597 0.2941 0.3491 0.101 Uiso 1 1 calc R . .
C180 C -0.0533(4) 0.5455(2) 0.4238(3) 0.105(2) Uani 1 1 d D . .
C181 C -0.1170(11) 0.5408(7) 0.3703(5) 0.134(7) Uiso 0.492(13) 1 d PD F 7
H18A H -0.1940 0.5324 0.3713 0.201 Uiso 0.492(13) 1 calc PR F 7
H18B H -0.0834 0.5164 0.3523 0.201 Uiso 0.492(13) 1 calc PR F 7
H18C H -0.1154 0.5706 0.3521 0.201 Uiso 0.492(13) 1 calc PR F 7
C182 C 0.0317(13) 0.5833(6) 0.4222(7) 0.165(9) Uiso 0.492(13) 1 d PD F 7
H18D H 0.0327 0.6047 0.4512 0.248 Uiso 0.492(13) 1 calc PR F 7
H18E H 0.0123 0.6007 0.3898 0.248 Uiso 0.492(13) 1 calc PR F 7
H18F H 0.1051 0.5691 0.4245 0.248 Uiso 0.492(13) 1 calc PR F 7
C183 C -0.1335(10) 0.5671(4) 0.4545(4) 0.076(4) Uiso 0.492(13) 1 d PD F 7
H18G H -0.1632 0.5427 0.4740 0.115 Uiso 0.492(13) 1 calc PR F 7
H18H H -0.1945 0.5822 0.4309 0.115 Uiso 0.492(13) 1 calc PR F 7
H18I H -0.0944 0.5905 0.4783 0.115 Uiso 0.492(13) 1 calc PR F 7
C281 C -0.1570(9) 0.5280(5) 0.3785(4) 0.082(4) Uiso 0.508(13) 1 d PD F 8
H28A H -0.2203 0.5192 0.3942 0.123 Uiso 0.508(13) 1 calc PR F 8
H28B H -0.1333 0.5010 0.3606 0.123 Uiso 0.508(13) 1 calc PR F 8
H28C H -0.1789 0.5534 0.3539 0.123 Uiso 0.508(13) 1 calc PR F 8
C282 C 0.0316(9) 0.5564(5) 0.3835(5) 0.099(5) Uiso 0.508(13) 1 d PD F 8
H28D H 0.1026 0.5679 0.4027 0.149 Uiso 0.508(13) 1 calc PR F 8
H28E H -0.0015 0.5802 0.3586 0.149 Uiso 0.508(13) 1 calc PR F 8
H28F H 0.0438 0.5277 0.3652 0.149 Uiso 0.508(13) 1 calc PR F 8
C283 C -0.0753(10) 0.5799(5) 0.4480(5) 0.110(5) Uiso 0.508(13) 1 d PD F 8
H28G H -0.1255 0.5708 0.4711 0.166 Uiso 0.508(13) 1 calc PR F 8
H28H H -0.1111 0.6038 0.4239 0.166 Uiso 0.508(13) 1 calc PR F 8
H28I H -0.0066 0.5926 0.4684 0.166 Uiso 0.508(13) 1 calc PR F 8
C184 C 0.3708(6) 0.5637(2) 0.6474(2) 0.0918(19) Uani 1 1 d . . .
C185 C 0.2625(12) 0.5991(5) 0.6296(5) 0.109(5) Uiso 0.565(11) 1 d P G 9
H18J H 0.1983 0.5808 0.6128 0.163 Uiso 0.565(11) 1 calc PR G 9
H18K H 0.2808 0.6226 0.6055 0.163 Uiso 0.565(11) 1 calc PR G 9
H18L H 0.2448 0.6148 0.6600 0.163 Uiso 0.565(11) 1 calc PR G 9
C186 C 0.3619(12) 0.5497(5) 0.7033(5) 0.099(4) Uiso 0.565(11) 1 d P G 9
H18M H 0.2847 0.5420 0.7047 0.149 Uiso 0.565(11) 1 calc PR G 9
H18N H 0.3865 0.5758 0.7266 0.149 Uiso 0.565(11) 1 calc PR G 9
H18O H 0.4090 0.5224 0.7139 0.149 Uiso 0.565(11) 1 calc PR G 9
C187 C 0.4694(11) 0.5906(5) 0.6414(6) 0.110(5) Uiso 0.565(11) 1 d P G 9
H18P H 0.4513 0.6107 0.6111 0.165 Uiso 0.565(11) 1 calc PR G 9
H18Q H 0.5292 0.5691 0.6371 0.165 Uiso 0.565(11) 1 calc PR G 9
H18R H 0.4936 0.6099 0.6721 0.165 Uiso 0.565(11) 1 calc PR G 9
C285 C 0.3470(15) 0.6042(6) 0.6127(7) 0.105(6) Uiso 0.435(11) 1 d P G 10
H28J H 0.2700 0.6026 0.5943 0.158 Uiso 0.435(11) 1 calc PR G 10
H28K H 0.3972 0.6038 0.5879 0.158 Uiso 0.435(11) 1 calc PR G 10
H28L H 0.3580 0.6331 0.6329 0.158 Uiso 0.435(11) 1 calc PR G 10
C286 C 0.3023(14) 0.5611(6) 0.6855(6) 0.087(5) Uiso 0.435(11) 1 d P G 10
H28M H 0.2245 0.5578 0.6686 0.131 Uiso 0.435(11) 1 calc PR G 10
H28N H 0.3113 0.5897 0.7063 0.131 Uiso 0.435(11) 1 calc PR G 10
H28O H 0.3242 0.5340 0.7078 0.131 Uiso 0.435(11) 1 calc PR G 10
C287 C 0.5042(13) 0.5689(6) 0.6764(7) 0.106(6) Uiso 0.435(11) 1 d P G 10
H28P H 0.5394 0.5381 0.6795 0.158 Uiso 0.435(11) 1 calc PR G 10
H28Q H 0.5081 0.5823 0.7108 0.158 Uiso 0.435(11) 1 calc PR G 10
H28R H 0.5429 0.5895 0.6560 0.158 Uiso 0.435(11) 1 calc PR G 10

loop_
_atom_site_aniso_label
_atom_site_aniso_U_11
_atom_site_aniso_U_22
_atom_site_aniso_U_33
_atom_site_aniso_U_23
_atom_site_aniso_U_13
_atom_site_aniso_U_12
Rh1 0.04600(18) 0.03970(17) 0.03164(14) -0.00532(13) 0.00518(12) -0.00328(14)
P2 0.0327(5) 0.0383(5) 0.0315(5) -0.0085(4) 0.0060(4) -0.0052(4)
P1 0.0335(5) 0.0373(5) 0.0314(5) -0.0036(4) 0.0046(4) -0.0025(4)
O1 0.0427(15) 0.0472(16) 0.0348(14) -0.0071(11) 0.0076(11) 0.0025(12)
O3 0.0326(13) 0.0404(14) 0.0397(13) -0.0072(11) 0.0068(10) 0.0035(11)
O2 0.0308(13) 0.0442(14) 0.0279(12) -0.0066(10) 0.0011(10) -0.0013(10)
O4 0.0389(14) 0.0446(15) 0.0331(13) 0.0021(11) 0.0085(11) 0.0035(11)
O6 0.0341(13) 0.0414(14) 0.0389(13) -0.0098(11) 0.0073(10) 0.0000(11)
O5 0.0337(13) 0.0378(14) 0.0404(14) -0.0019(11) 0.0099(11) 0.0001(11)
O8 0.0590(17) 0.0447(17) 0.0403(15) -0.0057(12) 0.0037(13) -0.0002(13)
O7 0.0634(19) 0.0492(17) 0.0416(16) -0.0056(13) 0.0107(14) -0.0077(14)
C1 0.0309(18) 0.0307(17) 0.0280(17) -0.0031(14) 0.0026(14) 0.0020(14)
C2 0.0242(16) 0.0328(17) 0.0344(17) -0.0047(14) 0.0052(13) -0.0009(13)
C3 0.0335(18) 0.0396(19) 0.0332(18) -0.0011(15) 0.0071(14) -0.0035(15)
C4 0.0279(17) 0.0311(17) 0.0287(16) -0.0019(13) 0.0024(13) 0.0016(13)
C5 0.0305(18) 0.0346(18) 0.0312(17) 0.0002(14) 0.0003(14) -0.0023(14)
C6 0.0262(17) 0.0325(17) 0.0279(16) -0.0008(13) 0.0031(13) 0.0032(13)
C7 0.0279(17) 0.0373(19) 0.0333(18) 0.0003(15) 0.0008(14) -0.0034(14)
C8 0.0317(18) 0.045(2) 0.0318(18) 0.0051(15) 0.0041(14) -0.0005(15)
C9 0.046(2) 0.049(2) 0.036(2) 0.0087(17) 0.0040(17) -0.0063(18)
C10 0.037(2) 0.066(3) 0.0332(19) 0.0012(18) 0.0117(16) -0.0052(18)
C11 0.037(2) 0.060(3) 0.0340(19) -0.0027(17) 0.0057(16) -0.0012(18)
C12 0.0346(19) 0.040(2) 0.0280(17) -0.0035(14) 0.0015(14) -0.0014(15)
C13 0.041(2) 0.042(2) 0.049(2) -0.0075(17) 0.0102(17) -0.0062(17)
C14 0.060(3) 0.130(5) 0.095(4) -0.057(4) 0.027(3) -0.037(3)
C15 0.081(4) 0.077(4) 0.172(7) 0.047(4) -0.011(4) -0.019(3)
C16 0.052(3) 0.088(4) 0.106(4) -0.041(3) 0.012(3) -0.012(3)
C17 0.040(2) 0.042(2) 0.0286(17) -0.0048(15) 0.0054(15) -0.0053(16)
C20 0.071(3) 0.060(3) 0.057(3) 0.017(2) 0.019(2) 0.000(2)
C21 0.044(2) 0.062(3) 0.046(2) -0.0119(19) 0.0106(18) 0.0015(19)
C22 0.061(3) 0.089(4) 0.076(3) 0.000(3) 0.029(3) 0.008(3)
C23 0.059(3) 0.097(4) 0.077(3) -0.037(3) 0.016(3) 0.000(3)
C24 0.044(2) 0.069(3) 0.073(3) -0.008(2) 0.014(2) 0.010(2)
C25 0.045(2) 0.050(2) 0.0275(18) 0.0048(16) 0.0055(15) 0.0019(17)
C26 0.071(3) 0.045(2) 0.041(2) -0.0051(18) 0.006(2) 0.010(2)
C27 0.078(3) 0.079(3) 0.055(3) 0.003(3) 0.005(2) 0.037(3)
C28 0.069(3) 0.074(3) 0.040(2) 0.007(2) -0.003(2) 0.014(3)
C32 0.073(3) 0.071(3) 0.038(2) -0.008(2) -0.001(2) 0.007(2)
C33 0.057(3) 0.058(3) 0.032(2) 0.0034(18) 0.0027(18) 0.011(2)
C34 0.056(2) 0.036(2) 0.041(2) 0.0003(17) 0.0101(18) 0.0098(18)
C35 0.045(2) 0.044(2) 0.0352(18) -0.0111(16) 0.0080(16) 0.0037(17)
C36 0.055(2) 0.058(3) 0.0320(17) -0.0038(19) 0.0104(16) -0.002(2)
C37 0.074(3) 0.064(3) 0.050(3) 0.009(2) 0.019(2) 0.009(2)
C40 0.076(3) 0.079(4) 0.053(3) 0.002(2) 0.031(2) 0.003(3)
C41 0.053(2) 0.058(2) 0.0358(18) -0.010(2) 0.0155(16) -0.007(2)
C42 0.052(3) 0.062(3) 0.048(2) -0.007(2) 0.015(2) 0.008(2)
C43 0.053(2) 0.049(2) 0.0352(19) -0.0090(17) 0.0116(17) 0.0034(19)
C44 0.046(2) 0.046(2) 0.0287(18) -0.0038(16) 0.0092(16) -0.0031(17)
C45 0.041(2) 0.0354(19) 0.0329(19) -0.0059(15) 0.0075(15) -0.0010(16)
C46 0.046(2) 0.042(2) 0.0328(19) -0.0066(16) 0.0040(16) 0.0009(17)
C47 0.060(3) 0.054(3) 0.042(2) -0.0001(19) 0.0020(19) 0.007(2)
C48 0.064(3) 0.050(3) 0.059(3) 0.004(2) 0.006(2) 0.003(2)
C49 0.057(3) 0.045(2) 0.053(2) -0.0013(19) 0.011(2) -0.0115(19)
C50 0.038(2) 0.045(2) 0.0330(19) -0.0095(16) 0.0058(15) -0.0050(16)
C51 0.0349(19) 0.045(2) 0.0383(19) -0.0078(16) 0.0114(15) -0.0082(16)
C52 0.043(2) 0.046(2) 0.059(3) -0.0135(19) 0.0169(19) -0.0076(18)
C53 0.043(2) 0.058(3) 0.063(3) -0.023(2) 0.008(2) -0.010(2)
C54 0.037(2) 0.071(3) 0.059(3) -0.016(2) 0.0003(19) -0.006(2)
C55 0.034(2) 0.063(3) 0.043(2) -0.0093(19) 0.0079(17) -0.0027(18)
C56 0.0348(19) 0.045(2) 0.0364(19) -0.0115(16) 0.0097(15) -0.0119(16)
C57 0.040(2) 0.052(2) 0.047(2) -0.0086(18) 0.0026(17) 0.0010(18)
C58 0.058(3) 0.084(4) 0.166(7) 0.005(4) 0.005(4) -0.005(3)
C59 0.072(4) 0.106(5) 0.126(6) -0.058(4) 0.016(4) -0.034(3)
C60 0.074(4) 0.221(10) 0.081(4) 0.009(5) 0.003(3) -0.075(5)
C61 0.088(4) 0.071(4) 0.083(4) 0.018(3) 0.011(3) -0.005(3)
C64 0.057(3) 0.071(3) 0.099(4) -0.033(3) 0.002(3) -0.025(3)
C65 0.036(2) 0.068(3) 0.061(3) -0.009(2) 0.0056(19) 0.003(2)
C66 0.042(3) 0.090(4) 0.098(4) -0.014(3) -0.006(3) 0.000(3)
C67 0.055(3) 0.078(3) 0.081(3) -0.024(3) 0.018(2) 0.008(3)
C68 0.064(3) 0.080(4) 0.111(5) 0.019(4) 0.017(3) 0.015(3)
C71 0.069(3) 0.061(3) 0.039(2) -0.002(2) 0.0011(19) 0.010(2)
C70 0.116(4) 0.053(3) 0.033(2) -0.003(2) 0.001(2) 0.016(3)
C69 0.082(3) 0.052(3) 0.041(2) -0.001(2) 0.012(2) 0.004(2)
C73 0.102(4) 0.060(3) 0.044(2) -0.012(2) -0.007(3) 0.014(3)
C72 0.144(6) 0.057(3) 0.052(3) 0.004(2) 0.012(3) -0.005(3)
C75 0.155(7) 0.112(6) 0.069(4) 0.037(4) 0.019(4) -0.015(5)
C76 0.077(4) 0.076(4) 0.116(5) 0.009(3) 0.032(3) -0.014(3)
C77 0.093(4) 0.049(3) 0.109(5) 0.025(3) 0.037(3) -0.005(3)
C78 0.055(3) 0.057(3) 0.047(2) -0.014(2) 0.0138(19) -0.012(2)
C79 0.054(3) 0.054(2) 0.044(2) -0.0137(19) 0.0081(19) -0.001(2)
C80 0.053(2) 0.056(2) 0.034(2) -0.0031(18) 0.0017(17) 0.000(2)
Rh2 0.04564(18) 0.04379(18) 0.02924(13) 0.00080(13) 0.00679(11) -0.00048(14)
P3 0.0331(5) 0.0444(6) 0.0278(5) 0.0055(4) 0.0039(4) 0.0031(4)
P4 0.0338(5) 0.0412(5) 0.0310(5) -0.0010(4) 0.0064(4) 0.0022(4)
O101 0.0440(14) 0.0472(15) 0.0266(12) 0.0001(11) 0.0056(11) -0.0009(12)
O102 0.0356(13) 0.0450(15) 0.0346(13) 0.0031(11) 0.0043(11) -0.0007(11)
O103 0.0302(12) 0.0439(14) 0.0278(12) 0.0044(10) -0.0001(10) 0.0000(10)
O104 0.0415(14) 0.0538(17) 0.0344(13) -0.0036(13) 0.0086(10) 0.0022(13)
O105 0.0380(14) 0.0409(14) 0.0392(13) 0.0062(11) 0.0097(11) 0.0031(11)
O106 0.0420(14) 0.0420(15) 0.0410(14) -0.0016(11) 0.0094(11) -0.0017(12)
O107 0.0633(18) 0.0542(18) 0.0362(15) 0.0015(13) 0.0085(13) -0.0079(14)
O108 0.0661(19) 0.0525(17) 0.0350(15) -0.0043(13) 0.0182(13) -0.0016(14)
C101 0.0299(18) 0.0314(18) 0.0285(17) 0.0050(13) 0.0025(13) 0.0001(14)
C102 0.0347(19) 0.0369(19) 0.0345(18) 0.0051(15) 0.0055(14) 0.0068(15)
C103 0.0325(19) 0.050(2) 0.0340(18) 0.0018(16) 0.0114(15) -0.0011(16)
C104 0.0338(19) 0.043(2) 0.0361(19) 0.0044(15) 0.0040(15) 0.0048(15)
C105 0.0347(19) 0.0357(19) 0.041(2) 0.0032(15) 0.0083(15) 0.0044(15)
C106 0.0303(18) 0.0346(19) 0.0322(18) -0.0025(14) 0.0022(14) -0.0024(14)
C107 0.0253(17) 0.053(2) 0.0288(17) -0.0036(15) 0.0031(14) 0.0020(16)
C108 0.041(2) 0.056(2) 0.0303(18) -0.0063(16) 0.0077(16) 0.0041(18)
C109 0.046(2) 0.060(3) 0.041(2) -0.0099(19) 0.0045(18) 0.010(2)
C110 0.045(2) 0.074(3) 0.039(2) -0.010(2) 0.0088(18) 0.005(2)
C111 0.0331(19) 0.059(3) 0.0329(19) -0.0023(17) 0.0011(15) -0.0026(17)
C112 0.0316(18) 0.045(2) 0.0276(17) 0.0008(15) 0.0008(14) 0.0064(15)
C113 0.038(2) 0.054(2) 0.049(2) 0.0110(19) 0.0126(17) 0.0146(18)
C114 0.052(3) 0.104(4) 0.076(3) 0.039(3) 0.024(2) 0.034(3)
C115 0.077(4) 0.076(4) 0.128(5) -0.014(4) 0.019(4) 0.019(3)
C116 0.050(3) 0.080(4) 0.091(4) 0.023(3) 0.017(3) 0.013(3)
C117 0.037(2) 0.051(2) 0.038(2) 0.0095(17) 0.0072(16) 0.0070(17)
C120 0.071(3) 0.069(3) 0.059(3) -0.018(2) 0.009(2) 0.021(3)
C121 0.051(3) 0.090(4) 0.049(3) 0.003(2) 0.013(2) -0.004(2)
C122 0.069(3) 0.134(5) 0.060(3) 0.026(3) 0.016(3) -0.008(3)
C123 0.065(3) 0.100(4) 0.090(4) -0.003(3) 0.037(3) 0.001(3)
C124 0.049(3) 0.068(3) 0.085(4) 0.004(3) 0.019(2) -0.006(2)
C125 0.047(2) 0.041(2) 0.0325(18) 0.0003(16) -0.0013(16) 0.0050(17)
C126 0.065(3) 0.056(3) 0.038(2) -0.0008(19) -0.0019(19) -0.012(2)
C127 0.067(3) 0.074(3) 0.047(3) 0.000(2) -0.004(2) -0.017(3)
C128 0.064(3) 0.076(3) 0.043(2) -0.005(2) -0.012(2) -0.005(3)
C129 0.065(3) 0.055(3) 0.032(2) -0.0016(18) -0.0002(18) -0.006(2)
C130 0.059(3) 0.047(2) 0.0327(19) -0.0036(16) 0.0060(17) 0.0033(19)
C131 0.050(2) 0.056(2) 0.0254(17) 0.0040(17) 0.0067(16) 0.0037(19)
C132 0.074(3) 0.055(3) 0.0294(19) 0.0049(18) 0.0138(19) 0.007(2)
C133 0.076(3) 0.068(3) 0.042(2) 0.007(2) 0.026(2) 0.010(3)
C134 0.067(3) 0.074(3) 0.054(2) 0.014(2) 0.032(2) 0.002(3)
C135 0.061(3) 0.057(3) 0.040(2) 0.0011(19) 0.0142(19) -0.004(2)
C136 0.050(2) 0.045(2) 0.0277(17) 0.0066(15) 0.0092(15) 0.0036(17)
C137 0.037(2) 0.053(2) 0.043(2) 0.0079(18) 0.0121(16) 0.0125(18)
C138 0.042(2) 0.060(3) 0.050(2) 0.007(2) 0.0114(18) 0.0132(19)
C139 0.043(2) 0.087(4) 0.069(3) 0.023(3) 0.007(2) 0.022(2)
C140 0.047(3) 0.080(4) 0.089(4) 0.029(3) 0.020(3) 0.016(3)
C141 0.060(3) 0.053(3) 0.065(3) 0.013(2) 0.016(2) 0.008(2)
C142 0.042(2) 0.050(2) 0.051(2) 0.0078(19) 0.0134(18) 0.0065(18)
C143 0.048(2) 0.046(2) 0.045(2) 0.0014(18) 0.0127(18) -0.0027(18)
C144 0.068(3) 0.044(2) 0.063(3) 0.003(2) 0.020(2) 0.007(2)
C145 0.086(4) 0.050(3) 0.056(3) 0.000(2) 0.009(3) -0.008(3)
C146 0.077(3) 0.055(3) 0.047(3) 0.005(2) 0.004(2) -0.008(3)
C147 0.047(2) 0.053(3) 0.040(2) 0.0079(18) 0.0024(18) -0.0077(19)
C148 0.046(2) 0.0301(18) 0.038(2) 0.0064(15) 0.0055(17) -0.0078(16)
C149 0.047(3) 0.069(3) 0.064(3) 0.004(2) 0.007(2) 0.003(2)
C150 0.059(3) 0.074(3) 0.081(3) 0.011(3) 0.023(3) 0.002(2)
C151 0.045(3) 0.134(6) 0.099(4) 0.024(4) -0.003(3) -0.006(3)
C152 0.057(3) 0.079(3) 0.093(4) -0.015(3) 0.014(3) -0.009(3)
C157 0.049(2) 0.064(3) 0.051(3) 0.013(2) 0.0033(19) -0.004(2)
C158 0.068(4) 0.091(4) 0.111(5) -0.005(4) 0.002(3) -0.020(3)
C159 0.072(4) 0.142(6) 0.094(5) -0.021(4) -0.005(3) 0.041(4)
C160 0.050(3) 0.095(4) 0.132(5) 0.057(4) 0.008(3) 0.007(3)
C161 0.084(3) 0.060(3) 0.037(2) 0.004(2) 0.004(2) -0.024(3)
C162 0.112(4) 0.057(3) 0.031(2) -0.001(2) 0.007(2) -0.024(3)
C163 0.081(3) 0.059(3) 0.048(3) -0.003(2) 0.017(2) -0.005(2)
C164 0.137(5) 0.076(4) 0.040(3) 0.010(2) 0.001(3) -0.036(4)
C165 0.143(6) 0.079(4) 0.061(3) -0.018(3) 0.023(4) -0.020(4)
C166 0.050(2) 0.048(2) 0.050(2) 0.0113(18) 0.0133(19) -0.0019(18)
C167 0.057(3) 0.067(3) 0.042(2) 0.009(2) 0.0004(19) -0.002(2)
C168 0.072(3) 0.061(3) 0.054(3) 0.024(2) 0.022(2) 0.024(2)
C169 0.102(5) 0.090(5) 0.120(6) -0.004(4) 0.021(4) 0.027(4)
C170 0.105(5) 0.061(3) 0.093(4) -0.014(3) 0.022(4) 0.012(3)
C171 0.225(9) 0.112(6) 0.092(5) -0.053(5) 0.018(6) 0.030(6)
C172 0.081(4) 0.103(5) 0.059(3) 0.000(3) -0.013(3) -0.014(3)
C175 0.087(4) 0.085(4) 0.038(2) 0.008(2) -0.011(2) 0.003(3)
C176 0.100(4) 0.068(3) 0.045(2) -0.003(2) 0.021(3) 0.010(3)
C177 0.115(5) 0.109(5) 0.077(4) -0.026(4) 0.028(4) 0.023(4)
C178 0.138(6) 0.107(5) 0.080(4) 0.001(4) 0.053(4) 0.026(5)
C179 0.105(4) 0.097(4) 0.061(3) 0.007(3) 0.040(3) 0.012(4)
C180 0.066(4) 0.089(5) 0.158(7) 0.056(5) 0.015(4) 0.021(3)
C184 0.132(6) 0.059(3) 0.082(4) -0.012(3) 0.015(4) -0.021(3)

loop_
_atom_type_symbol
_atom_type_description
_atom_type_scat_dispersion_real
_atom_type_scat_dispersion_imag
_atom_type_scat_source
C C 0.0033 0.0016 'International Tables Vol C Tables 4.2.6.8 and 6.1.1.4'
H H 0.0000 0.0000 'International Tables Vol C Tables 4.2.6.8 and 6.1.1.4'
O O 0.0106 0.0060 'International Tables Vol C Tables 4.2.6.8 and 6.1.1.4'
P P 0.1023 0.0942 'International Tables Vol C Tables 4.2.6.8 and 6.1.1.4'
Rh Rh -1.1178 0.9187 'International Tables Vol C Tables 4.2.6.8 and 6.1.1.4'

loop_
_geom_angle_atom_site_label_1
_geom_angle_atom_site_label_2
_geom_angle_atom_site_label_3
_geom_angle
O7 Rh1 O8 89.95(11)
O7 Rh1 P2 175.24(8)
O8 Rh1 P2 85.87(8)
O7 Rh1 P1 83.28(8)
O8 Rh1 P1 173.00(8)
P2 Rh1 P1 100.97(4)
O3 P2 O1 100.64(14)
O3 P2 O2 103.26(13)
O1 P2 O2 97.07(13)
O3 P2 Rh1 108.52(10)
O1 P2 Rh1 127.65(11)
O2 P2 Rh1 116.40(10)
O6 P1 O4 99.96(14)
O6 P1 O5 104.15(13)
O4 P1 O5 98.19(13)
O6 P1 Rh1 107.94(10)
O4 P1 Rh1 128.73(11)
O5 P1 Rh1 114.78(10)
C25 O1 P2 127.6(2)
C12 O3 P2 124.3(2)
C1 O2 P2 124.2(2)
C44 O4 P1 128.3(2)
C56 O6 P1 125.6(2)
C45 O5 P1 125.6(2)
C71 O8 Rh1 124.7(3)
C69 O7 Rh1 125.2(3)
C2 C1 C6 122.9(3)
C2 C1 O2 121.0(3)
C6 C1 O2 115.8(3)
C3 C2 C1 115.9(3)
C3 C2 C13 118.1(3)
C1 C2 C13 126.0(3)
C2 C3 C4 124.2(3)
C2 C3 H3A 117.9
C4 C3 H3A 117.9
C5 C4 C3 116.4(3)
C5 C4 C17 122.9(3)
C3 C4 C17 120.7(3)
C6 C5 C4 122.5(3)
C6 C5 H5A 118.8
C4 C5 H5A 118.8
C5 C6 C1 118.1(3)
C5 C6 C7 118.7(3)
C1 C6 C7 123.1(3)
C12 C7 C8 118.2(3)
C12 C7 C6 123.3(3)
C8 C7 C6 118.3(3)
C9 C8 C7 120.9(4)
C9 C8 H8A 119.5
C7 C8 H8A 119.5
C8 C9 C10 118.5(4)
C8 C9 C20 120.9(4)
C10 C9 C20 120.5(4)
C9 C10 C11 124.1(4)
C9 C10 H10A 118.0
C11 C10 H10A 118.0
C10 C11 C12 115.2(4)
C10 C11 C21 121.1(3)
C12 C11 C21 123.6(4)
O3 C12 C7 119.1(3)
O3 C12 C11 118.1(3)
C7 C12 C11 122.6(3)
C14 C13 C16 110.3(4)
C14 C13 C2 117.4(4)
C16 C13 C2 109.6(3)
C14 C13 C15 105.9(5)
C16 C13 C15 105.2(5)
C2 C13 C15 107.6(3)
C13 C14 H14A 109.5
C13 C14 H14B 109.5
H14A C14 H14B 109.5
C13 C14 H14C 109.5
H14A C14 H14C 109.5
H14B C14 H14C 109.5
C13 C15 H15A 109.5
C13 C15 H15B 109.5
H15A C15 H15B 109.5
C13 C15 H15C 109.5
H15A C15 H15C 109.5
H15B C15 H15C 109.5
C13 C16 H16A 109.5
C13 C16 H16B 109.5
H16A C16 H16B 109.5
C13 C16 H16C 109.5
H16A C16 H16C 109.5
H16B C16 H16C 109.5
C78 C17 C4 112.1(3)
C78 C17 C80 109.3(3)
C4 C17 C80 108.0(3)
C78 C17 C79 108.0(3)
C4 C17 C79 109.9(3)
C80 C17 C79 109.6(3)
C77 C20 C75 111.6(5)
C77 C20 C9 113.5(4)
C75 C20 C9 107.7(4)
C77 C20 C76 106.3(5)
C75 C20 C76 108.0(5)
C9 C20 C76 109.7(4)
C11 C21 C22 112.7(4)
C11 C21 C23 112.8(3)
C22 C21 C23 107.9(4)
C11 C21 C24 109.4(3)
C22 C21 C24 106.0(4)
C23 C21 C24 107.9(4)
C21 C22 H22A 109.5
C21 C22 H22B 109.5
H22A C22 H22B 109.5
C21 C22 H22C 109.5
H22A C22 H22C 109.5
H22B C22 H22C 109.5
C21 C23 H23A 109.5
C21 C23 H23B 109.5
H23A C23 H23B 109.5
C21 C23 H23C 109.5
H23A C23 H23C 109.5
H23B C23 H23C 109.5
C21 C24 H24A 109.5
C21 C24 H24B 109.5
H24A C24 H24B 109.5
C21 C24 H24C 109.5
H24A C24 H24C 109.5
H24B C24 H24C 109.5
C26 C25 C34 121.9(4)
C26 C25 O1 121.6(3)
C34 C25 O1 116.4(3)
C25 C26 C27 117.6(4)
C25 C26 H26A 121.2
C27 C26 H26A 121.2
C28 C27 C26 123.5(4)
C28 C27 H27A 118.2
C26 C27 H27A 118.2
C27 C28 C33 117.9(4)
C27 C28 C29 119.7(6)
C33 C28 C29 120.5(6)
C27 C28 C29A 121.5(5)
C33 C28 C29A 120.3(5)
C29 C28 C29A 19.1(6)
C28 C29 C30 110.9(10)
C28 C29 H29A 109.5
C30 C29 H29A 109.5
C28 C29 H29B 109.5
C30 C29 H29B 109.5
H29A C29 H29B 108.1
C30A C29A C28 105.3(7)
C30A C29A H29C 110.7
C28 C29A H29C 110.7
C30A C29A H29D 110.7
C28 C29A H29D 110.7
H29C C29A H29D 108.8
C31 C30 C29 95.6(12)
C31 C30 H30A 112.6
C29 C30 H30A 112.6
C31 C30 H30B 112.6
C29 C30 H30B 112.6
H30A C30 H30B 110.1
C31A C30A C29A 106.0(9)
C31A C30A H30C 110.5
C29A C30A H30C 110.5
C31A C30A H30D 110.5
C29A C30A H30D 110.5
H30C C30A H30D 108.7
C30 C31 C32 119.1(12)
C30 C31 H31A 120.4
C32 C31 H31A 120.4
C32 C31A C30A 107.9(8)
C32 C31A H31B 110.1
C30A C31A H31B 110.1
C32 C31A H31C 110.1
C30A C31A H31C 110.1
H31B C31A H31C 108.4
C33 C32 C31A 114.0(5)
C33 C32 C31 110.7(6)
C31A C32 C31 22.3(5)
C33 C32 H32A 109.5
C31A C32 H32A 124.5
C31 C32 H32A 109.5
C33 C32 H32B 109.5
C31A C32 H32B 88.2
C31 C32 H32B 109.5
H32A C32 H32B 108.1
C33 C32 H32D 108.8
C31A C32 H32D 108.8
C31 C32 H32D 90.3
H32A C32 H32D 21.9
H32B C32 H32D 126.2
C33 C32 H32C 108.8
C31A C32 H32C 108.8
C31 C32 H32C 128.0
H32A C32 H32C 87.2
H32B C32 H32C 23.2
H32D C32 H32C 107.6
C34 C33 C28 118.1(4)
C34 C33 C32 120.9(4)
C28 C33 C32 120.8(4)
C25 C34 C33 120.7(4)
C25 C34 C35 119.4(3)
C33 C34 C35 119.8(3)
C44 C35 C36 120.0(4)
C44 C35 C34 119.7(3)
C36 C35 C34 120.3(4)
C41 C36 C35 118.6(4)
C41 C36 C37 121.0(4)
C35 C36 C37 120.5(4)
C38A C37 C36 114.1(5)
C38A C37 C38 22.7(7)
C36 C37 C38 117.3(8)
C38A C37 H37A 89.0
C36 C37 H37A 108.0
C38 C37 H37A 108.0
C38A C37 H37B 127.1
C36 C37 H37B 108.0
C38 C37 H37B 108.0
H37A C37 H37B 107.2
C38A C37 H37D 108.7
C36 C37 H37D 108.7
C38 C37 H37D 87.1
H37A C37 H37D 127.1
H37B C37 H37D 24.3
C38A C37 H37C 108.7
C36 C37 H37C 108.7
C38 C37 H37C 123.7
H37A C37 H37C 23.1
H37B C37 H37C 85.5
H37D C37 H37C 107.6
C39 C38 C37 105.2(13)
C39 C38 H38A 110.7
C37 C38 H38A 110.7
C39 C38 H38B 110.7
C37 C38 H38B 110.7
H38A C38 H38B 108.8
C37 C38A C39A 111.4(7)
C37 C38A H38C 109.4
C39A C38A H38C 109.4
C37 C38A H38D 109.4
C39A C38A H38D 109.4
H38C C38A H38D 108.0
C40 C39 C38 120.2(13)
C40 C39 H39A 107.3
C38 C39 H39A 107.3
C40 C39 H39D 107.3
C38 C39 H39D 107.3
H39A C39 H39D 106.9
C40 C39A C38A 107.0(7)
C40 C39A H39B 110.3
C38A C39A H39B 110.3
C40 C39A H39C 110.3
C38A C39A H39C 110.3
H39B C39A H39C 108.6
C39 C40 C39A 33.3(7)
C39 C40 C41 110.7(7)
C39A C40 C41 114.1(5)
C39 C40 H40A 109.5
C39A C40 H40A 130.9
C41 C40 H40A 109.5
C39 C40 H40B 109.5
C39A C40 H40B 77.7
C41 C40 H40B 109.5
H40A C40 H40B 108.1
C39 C40 H40D 79.6
C39A C40 H40D 108.7
C41 C40 H40D 108.7
H40A C40 H40D 33.2
H40B C40 H40D 133.8
C39 C40 H40C 134.8
C39A C40 H40C 108.7
C41 C40 H40C 108.7
H40A C40 H40C 76.3
H40B C40 H40C 34.6
H40D C40 H40C 107.6
C42 C41 C36 119.4(4)
C42 C41 C40 118.7(4)
C36 C41 C40 121.8(4)
C41 C42 C43 121.9(4)
C41 C42 H42A 119.0
C43 C42 H42A 119.0
C44 C43 C42 118.3(4)
C44 C43 H43A 120.9
C42 C43 H43A 120.9
C35 C44 C43 121.7(3)
C35 C44 O4 116.7(3)
C43 C44 O4 121.3(3)
O5 C45 C50 118.0(3)
O5 C45 C46 120.1(3)
C50 C45 C46 121.6(4)
C47 C46 C45 116.4(4)
C47 C46 C57 118.6(4)
C45 C46 C57 125.0(3)
C48 C47 C46 123.5(4)
C48 C47 H47A 118.2
C46 C47 H47A 118.2
C49 C48 C47 118.3(4)
C49 C48 C61 119.8(4)
C47 C48 C61 122.0(4)
C48 C49 C50 121.3(4)
C48 C49 H49A 119.4
C50 C49 H49A 119.4
C45 C50 C49 118.8(4)
C45 C50 C51 123.9(4)
C49 C50 C51 117.2(3)
C56 C51 C52 117.3(4)
C56 C51 C50 124.3(3)
C52 C51 C50 118.1(4)
C53 C52 C51 123.1(4)
C53 C52 H52A 118.4
C51 C52 H52A 118.4
C52 C53 C54 116.4(4)
C52 C53 C64 121.1(4)
C54 C53 C64 122.3(4)
C53 C54 C55 124.6(4)
C53 C54 H54A 117.7
C55 C54 H54A 117.7
C54 C55 C56 114.9(4)
C54 C55 C65 121.5(4)
C56 C55 C65 123.5(4)
C51 C56 O6 119.3(3)
C51 C56 C55 123.1(3)
O6 C56 C55 117.2(3)
C60 C57 C58 107.0(5)
C60 C57 C59 108.3(5)
C58 C57 C59 109.7(5)
C60 C57 C46 111.0(4)
C58 C57 C46 110.3(4)
C59 C57 C46 110.4(4)
C57 C58 H58A 109.5
C57 C58 H58B 109.5
H58A C58 H58B 109.5
C57 C58 H58C 109.5
H58A C58 H58C 109.5
H58B C58 H58C 109.5
C57 C59 H59A 109.5
C57 C59 H59B 109.5
H59A C59 H59B 109.5
C57 C59 H59C 109.5
H59A C59 H59C 109.5
H59B C59 H59C 109.5
C57 C60 H60A 109.5
C57 C60 H60B 109.5
H60A C60 H60B 109.5
C57 C60 H60C 109.5
H60A C60 H60C 109.5
H60B C60 H60C 109.5
C74 C61 C62A 119.9(12)
C74 C61 C63 113.7(13)
C62A C61 C63 67.4(9)
C74 C61 C48 117.7(11)
C62A C61 C48 113.5(7)
C63 C61 C48 114.8(9)
C74 C61 C63A 81.4(10)
C62A C61 C63A 110.6(8)
C63 C61 C63A 45.2(8)
C48 C61 C63A 108.2(6)
C74 C61 C74A 15.6(12)
C62A C61 C74A 116.8(9)
C63 C61 C74A 128.2(11)
C48 C61 C74A 109.7(7)
C63A C61 C74A 96.7(9)
C74 C61 C62 101.5(11)
C62A C61 C62 35.4(6)
C63 C61 C62 102.4(10)
C48 C61 C62 103.8(6)
C63A C61 C62 142.0(8)
C74A C61 C62 91.3(8)
C61 C62 H62A 109.5
C61 C62 H62B 109.5
H62A C62 H62B 109.5
C61 C62 H62C 109.5
H62A C62 H62C 109.5
H62B C62 H62C 109.5
C61 C62A H62D 109.5
C61 C62A H62E 109.5
H62D C62A H62E 109.5
C61 C62A H62F 109.5
H62D C62A H62F 109.5
H62E C62A H62F 109.5
C61 C63 H63A 109.5
C61 C63 H63B 109.5
H63A C63 H63B 109.5
C61 C63 H63C 109.5
H63A C63 H63C 109.5
H63B C63 H63C 109.5
C61 C63A H63D 109.5
C61 C63A H63E 109.5
H63D C63A H63E 109.5
C61 C63A H63F 109.5
H63D C63A H63F 109.5
H63E C63A H63F 109.5
C83 C64 C81A 120.2(10)
C83 C64 C53 118.5(9)
C81A C64 C53 117.2(9)
C83 C64 C82A 65.0(9)
C81A C64 C82A 111.0(9)
C53 C64 C82A 112.1(6)
C83 C64 C82 115.9(10)
C81A C64 C82 65.4(9)
C53 C64 C82 106.2(6)
C82A C64 C82 56.5(6)
C83 C64 C83A 27.7(8)
C81A C64 C83A 116.0(8)
C53 C64 C83A 105.5(6)
C82A C64 C83A 92.4(7)
C82 C64 C83A 142.2(8)
C83 C64 C81 112.0(8)
C81A C64 C81 30.4(7)
C53 C64 C81 106.0(5)
C82A C64 C81 137.4(7)
C82 C64 C81 95.5(7)
C83A C64 C81 95.2(6)
C68 C65 C66 109.4(4)
C68 C65 C55 111.6(4)
C66 C65 C55 111.4(4)
C68 C65 C67 109.2(4)
C66 C65 C67 106.6(4)
C55 C65 C67 108.6(4)
C65 C66 H66A 109.5
C65 C66 H66B 109.5
H66A C66 H66B 109.5
C65 C66 H66C 109.5
H66A C66 H66C 109.5
H66B C66 H66C 109.5
C65 C67 H67A 109.5
C65 C67 H67B 109.5
H67A C67 H67B 109.5
C65 C67 H67C 109.5
H67A C67 H67C 109.5
H67B C67 H67C 109.5
C65 C68 H68A 109.5
C65 C68 H68B 109.5
H68A C68 H68B 109.5
C65 C68 H68C 109.5
H68A C68 H68C 109.5
H68B C68 H68C 109.5
O8 C71 C70 125.8(4)
O8 C71 C73 114.0(4)
C70 C71 C73 120.2(4)
C69 C70 C71 127.2(4)
C69 C70 H70A 116.4
C71 C70 H70A 116.4
O7 C69 C70 126.6(4)
O7 C69 C72 113.5(4)
C70 C69 C72 119.9(4)
C71 C73 H73A 109.5
C71 C73 H73B 109.5
H73A C73 H73B 109.5
C71 C73 H73C 109.5
H73A C73 H73C 109.5
H73B C73 H73C 109.5
C69 C72 H72A 109.5
C69 C72 H72B 109.5
H72A C72 H72B 109.5
C69 C72 H72C 109.5
H72A C72 H72C 109.5
H72B C72 H72C 109.5
C61 C74 H74A 109.5
C61 C74 H74B 109.5
H74A C74 H74B 109.5
C61 C74 H74C 109.5
H74A C74 H74C 109.5
H74B C74 H74C 109.5
C61 C74A H74D 109.5
C61 C74A H74E 109.5
H74D C74A H74E 109.5
C61 C74A H74F 109.5
H74D C74A H74F 109.5
H74E C74A H74F 109.5
C20 C75 H75A 109.5
C20 C75 H75B 109.5
H75A C75 H75B 109.5
C20 C75 H75C 109.5
H75A C75 H75C 109.5
H75B C75 H75C 109.5
C20 C76 H76A 109.5
C20 C76 H76B 109.5
H76A C76 H76B 109.5
C20 C76 H76C 109.5
H76A C76 H76C 109.5
H76B C76 H76C 109.5
C20 C77 H77A 109.5
C20 C77 H77B 109.5
H77A C77 H77B 109.5
C20 C77 H77C 109.5
H77A C77 H77C 109.5
H77B C77 H77C 109.5
C17 C78 H78A 109.5
C17 C78 H78B 109.5
H78A C78 H78B 109.5
C17 C78 H78C 109.5
H78A C78 H78C 109.5
H78B C78 H78C 109.5
C17 C79 H79A 109.5
C17 C79 H79B 109.5
H79A C79 H79B 109.5
C17 C79 H79C 109.5
H79A C79 H79C 109.5
H79B C79 H79C 109.5
C17 C80 H80A 109.5
C17 C80 H80B 109.5
H80A C80 H80B 109.5
C17 C80 H80C 109.5
H80A C80 H80C 109.5
H80B C80 H80C 109.5
C64 C81 H81A 109.5
C64 C81 H81B 109.5
H81A C81 H81B 109.5
C64 C81 H81C 109.5
H81A C81 H81C 109.5
H81B C81 H81C 109.5
C64 C81A H81D 109.5
C64 C81A H81E 109.5
H81D C81A H81E 109.5
C64 C81A H81F 109.5
H81D C81A H81F 109.5
H81E C81A H81F 109.5
C64 C82 H82A 109.5
C64 C82 H82B 109.5
H82A C82 H82B 109.5
C64 C82 H82C 109.5
H82A C82 H82C 109.5
H82B C82 H82C 109.5
C64 C82A H82D 109.5
C64 C82A H82E 109.5
H82D C82A H82E 109.5
C64 C82A H82F 109.5
H82D C82A H82F 109.5
H82E C82A H82F 109.5
C64 C83 H83A 109.5
C64 C83 H83B 109.5
H83A C83 H83B 109.5
C64 C83 H83C 109.5
H83A C83 H83C 109.5
H83B C83 H83C 109.5
C64 C83A H83D 109.5
C64 C83A H83E 109.5
H83D C83A H83E 109.5
C64 C83A H83F 109.5
H83D C83A H83F 109.5
H83E C83A H83F 109.5
O107 Rh2 O108 90.35(11)
O107 Rh2 P3 85.32(9)
O108 Rh2 P3 174.99(8)
O107 Rh2 P4 173.14(9)
O108 Rh2 P4 83.77(8)
P3 Rh2 P4 100.70(4)
O102 P3 O101 100.95(14)
O102 P3 O103 102.48(13)
O101 P3 O103 96.71(13)
O102 P3 Rh2 108.18(10)
O101 P3 Rh2 128.70(11)
O103 P3 Rh2 116.23(10)
O105 P4 O104 99.82(13)
O105 P4 O106 103.44(14)
O104 P4 O106 97.67(14)
O105 P4 Rh2 108.40(10)
O104 P4 Rh2 128.95(12)
O106 P4 Rh2 115.17(10)
C125 O101 P3 127.7(2)
C112 O102 P3 126.3(2)
C101 O103 P3 123.3(2)
C136 O104 P4 128.6(2)
C137 O105 P4 125.1(2)
C148 O106 P4 124.4(2)
C161 O107 Rh2 125.4(3)
C163 O108 Rh2 124.4(3)
O103 C101 C102 121.1(3)
O103 C101 C106 115.4(3)
C102 C101 C106 123.3(3)
C101 C102 C103 115.0(3)
C101 C102 C113 126.5(3)
C103 C102 C113 118.6(3)
C104 C103 C102 124.6(3)
C104 C103 H10B 117.7
C102 C103 H10B 117.7
C105 C104 C103 117.5(3)
C105 C104 C117 122.7(3)
C103 C104 C117 119.8(3)
C104 C105 C106 122.0(3)
C104 C105 H10C 119.0
C106 C105 H10C 119.0
C101 C106 C105 117.7(3)
C101 C106 C107 123.2(3)
C105 C106 C107 119.0(3)
C112 C107 C108 117.4(3)
C112 C107 C106 124.5(3)
C108 C107 C106 117.9(3)
C109 C108 C107 122.9(4)
C109 C108 H10D 118.6
C107 C108 H10D 118.6
C110 C109 C108 116.4(4)
C110 C109 C120 120.6(4)
C108 C109 C120 122.9(4)
C109 C110 C111 125.5(4)
C109 C110 H11A 117.2
C111 C110 H11A 117.2
C112 C111 C110 113.1(4)
C112 C111 C121 124.4(4)
C110 C111 C121 122.5(4)
C107 C112 O102 118.9(3)
C107 C112 C111 124.1(3)
O102 C112 C111 116.6(3)
C114 C113 C116 111.8(4)
C114 C113 C102 117.1(3)
C116 C113 C102 109.4(3)
C114 C113 C115 106.6(4)
C116 C113 C115 104.9(4)
C102 C113 C115 106.1(3)
C113 C114 H11B 109.5
C113 C114 H11C 109.5
H11B C114 H11C 109.5
C113 C114 H11D 109.5
H11B C114 H11D 109.5
H11C C114 H11D 109.5
C113 C115 H11E 109.5
C113 C115 H11F 109.5
H11E C115 H11F 109.5
C113 C115 H11G 109.5
H11E C115 H11G 109.5
H11F C115 H11G 109.5
C113 C116 H11H 109.5
C113 C116 H11I 109.5
H11H C116 H11I 109.5
C113 C116 H11J 109.5
H11H C116 H11J 109.5
H11I C116 H11J 109.5
C168 C117 C104 112.1(3)
C168 C117 C166 107.0(4)
C104 C117 C166 110.9(3)
C168 C117 C167 109.0(3)
C104 C117 C167 108.8(3)
C166 C117 C167 109.0(3)
C170 C120 C171 111.8(6)
C170 C120 C109 112.5(4)
C171 C120 C109 108.7(5)
C170 C120 C169 109.5(5)
C171 C120 C169 107.8(5)
C109 C120 C169 106.3(4)
C111 C121 C122 112.2(4)
C111 C121 C124 110.4(4)
C122 C121 C124 109.6(5)
C111 C121 C123 112.1(4)
C122 C121 C123 106.4(4)
C124 C121 C123 105.9(4)
C121 C122 H12A 109.5
C121 C122 H12B 109.5
H12A C122 H12B 109.5
C121 C122 H12C 109.5
H12A C122 H12C 109.5
H12B C122 H12C 109.5
C121 C123 H12D 109.5
C121 C123 H12E 109.5
H12D C123 H12E 109.5
C121 C123 H12F 109.5
H12D C123 H12F 109.5
H12E C123 H12F 109.5
C121 C124 H12G 109.5
C121 C124 H12H 109.5
H12G C124 H12H 109.5
C121 C124 H12I 109.5
H12G C124 H12I 109.5
H12H C124 H12I 109.5
C130 C125 C126 121.8(4)
C130 C125 O101 116.9(4)
C126 C125 O101 121.1(3)
C127 C126 C125 117.3(4)
C127 C126 H12J 121.3
C125 C126 H12J 121.3
C128 C127 C126 123.0(5)
C128 C127 H12K 118.5
C126 C127 H12K 118.5
C127 C128 C129 118.4(4)
C127 C128 C172 119.4(5)
C129 C128 C172 122.1(4)
C130 C129 C128 120.1(4)
C130 C129 C175 118.8(4)
C128 C129 C175 121.0(4)
C125 C130 C129 119.0(4)
C125 C130 C131 118.8(4)
C129 C130 C131 122.3(4)
C136 C131 C132 118.7(4)
C136 C131 C130 119.8(3)
C132 C131 C130 121.5(4)
C133 C132 C131 119.6(4)
C133 C132 C176 122.1(4)
C131 C132 C176 118.3(4)
C134 C133 C132 120.2(4)
C134 C133 C179 118.5(5)
C132 C133 C179 121.3(5)
C133 C134 C135 121.7(4)
C133 C134 H13A 119.2
C135 C134 H13A 119.2
C136 C135 C134 117.1(4)
C136 C135 H13B 121.4
C134 C135 H13B 121.4
C131 C136 C135 122.6(4)
C131 C136 O104 117.0(3)
C135 C136 O104 120.2(4)
C142 C137 O105 119.3(3)
C142 C137 C138 122.3(4)
O105 C137 C138 117.9(4)
C139 C138 C137 116.3(4)
C139 C138 C149 121.9(4)
C137 C138 C149 121.8(4)
C138 C139 C140 124.1(4)
C138 C139 H13C 117.9
C140 C139 H13C 117.9
C141 C140 C139 116.8(4)
C141 C140 C180 120.5(5)
C139 C140 C180 122.3(4)
C140 C141 C142 121.5(5)
C140 C141 H14D 119.3
C142 C141 H14D 119.3
C137 C142 C141 118.4(4)
C137 C142 C143 123.6(4)
C141 C142 C143 117.7(4)
C144 C143 C148 117.8(4)
C144 C143 C142 118.5(4)
C148 C143 C142 123.7(4)
C143 C144 C145 122.5(4)
C143 C144 H14E 118.8
C145 C144 H14E 118.8
C146 C145 C144 116.1(4)
C146 C145 C184 122.9(5)
C144 C145 C184 121.0(5)
C145 C146 C147 126.3(5)
C145 C146 H14F 116.8
C147 C146 H14F 116.8
C148 C147 C146 114.4(4)
C148 C147 C157 125.6(4)
C146 C147 C157 120.0(4)
C147 C148 O106 120.6(4)
C147 C148 C143 122.8(4)
O106 C148 C143 116.1(3)
C152 C149 C150 108.2(4)
C152 C149 C138 113.9(4)
C150 C149 C138 110.2(4)
C152 C149 C151 107.9(5)
C150 C149 C151 106.0(4)
C138 C149 C151 110.4(4)
C149 C150 H15D 109.5
C149 C150 H15E 109.5
H15D C150 H15E 109.5
C149 C150 H15F 109.5
H15D C150 H15F 109.5
H15E C150 H15F 109.5
C149 C151 H15G 109.5
C149 C151 H15H 109.5
H15G C151 H15H 109.5
C149 C151 H15I 109.5
H15G C151 H15I 109.5
H15H C151 H15I 109.5
C149 C152 H15J 109.5
C149 C152 H15K 109.5
H15J C152 H15K 109.5
C149 C152 H15L 109.5
H15J C152 H15L 109.5
H15K C152 H15L 109.5
C158 C157 C160 108.5(4)
C158 C157 C147 113.5(4)
C160 C157 C147 110.8(4)
C158 C157 C159 104.9(5)
C160 C157 C159 106.4(5)
C147 C157 C159 112.2(4)
C157 C158 H15M 109.5
C157 C158 H15N 109.5
H15M C158 H15N 109.5
C157 C158 H15O 109.5
H15M C158 H15O 109.5
H15N C158 H15O 109.5
C157 C159 H15P 109.5
C157 C159 H15Q 109.5
H15P C159 H15Q 109.5
C157 C159 H15R 109.5
H15P C159 H15R 109.5
H15Q C159 H15R 109.5
C157 C160 H16D 109.5
C157 C160 H16E 109.5
H16D C160 H16E 109.5
C157 C160 H16F 109.5
H16D C160 H16F 109.5
H16E C160 H16F 109.5
O107 C161 C162 125.3(4)
O107 C161 C164 115.0(4)
C162 C161 C164 119.6(4)
C163 C162 C161 127.7(4)
C163 C162 H16G 116.1
C161 C162 H16G 116.1
O108 C163 C162 126.7(5)
O108 C163 C165 112.3(4)
C162 C163 C165 120.9(5)
C161 C164 H16H 109.5
C161 C164 H16I 109.5
H16H C164 H16I 109.5
C161 C164 H16J 109.5
H16H C164 H16J 109.5
H16I C164 H16J 109.5
C163 C165 H16K 109.5
C163 C165 H16L 109.5
H16K C165 H16L 109.5
C163 C165 H16M 109.5
H16K C165 H16M 109.5
H16L C165 H16M 109.5
C117 C166 H16N 109.5
C117 C166 H16O 109.5
H16N C166 H16O 109.5
C117 C166 H16P 109.5
H16N C166 H16P 109.5
H16O C166 H16P 109.5
C117 C167 H16Q 109.5
C117 C167 H16R 109.5
H16Q C167 H16R 109.5
C117 C167 H16S 109.5
H16Q C167 H16S 109.5
H16R C167 H16S 109.5
C117 C168 H16T 109.5
C117 C168 H16U 109.5
H16T C168 H16U 109.5
C117 C168 H16V 109.5
H16T C168 H16V 109.5
H16U C168 H16V 109.5
C120 C169 H16W 109.5
C120 C169 H16X 109.5
H16W C169 H16X 109.5
C120 C169 H16Y 109.5
H16W C169 H16Y 109.5
H16X C169 H16Y 109.5
C120 C170 H17A 109.5
C120 C170 H17B 109.5
H17A C170 H17B 109.5
C120 C170 H17C 109.5
H17A C170 H17C 109.5
H17B C170 H17C 109.5
C120 C171 H17D 109.5
C120 C171 H17E 109.5
H17D C171 H17E 109.5
C120 C171 H17F 109.5
H17D C171 H17F 109.5
H17E C171 H17F 109.5
C273 C172 C128 115.5(8)
C273 C172 C173 33.2(7)
C128 C172 C173 109.7(6)
C273 C172 H27X 77.4
C128 C172 H27X 109.7
C173 C172 H27X 109.7
C273 C172 H27Y 129.2
C128 C172 H27Y 109.7
C173 C172 H27Y 109.7
H27X C172 H27Y 108.2
C273 C172 H27Z 108.4
C128 C172 H27Z 108.4
C173 C172 H27Z 80.5
H27X C172 H27Z 133.6
H27Y C172 H27Z 32.4
C273 C172 H27W 108.4
C128 C172 H27W 108.4
C173 C172 H27W 135.9
H27X C172 H27W 34.7
H27Y C172 H27W 76.7
H27Z C172 H27W 107.5
C174 C173 C172 109.8(11)
C174 C173 H17G 109.7
C172 C173 H17G 109.7
C174 C173 H17H 109.7
C172 C173 H17H 109.7
H17G C173 H17H 108.2
C175 C174 C173 110.4(11)
C175 C174 H17I 109.6
C173 C174 H17I 109.6
C175 C174 H17J 109.6
C173 C174 H17J 109.6
H17I C174 H17J 108.1
C172 C273 C274 109.3(15)
C172 C273 H27B 109.8
C274 C273 H27B 109.8
C172 C273 H27C 109.8
C274 C273 H27C 109.8
H27B C273 H27C 108.3
C273 C274 C175 117.1(13)
C273 C274 H27D 108.0
C175 C274 H27D 108.0
C273 C274 H27E 108.0
C175 C274 H27E 108.0
H27D C274 H27E 107.3
C174 C175 C129 114.6(6)
C174 C175 C274 24.3(6)
C129 C175 C274 109.8(6)
C174 C175 H27P 108.6
C129 C175 H27P 108.6
C274 C175 H27P 130.1
C174 C175 H27Q 108.6
C129 C175 H27Q 108.6
C274 C175 H27Q 89.0
H27P C175 H27Q 107.6
C174 C175 H27R 124.9
C129 C175 H27R 109.7
C274 C175 H27R 109.7
H27P C175 H27R 85.6
H27Q C175 H27R 23.4
C174 C175 H27S 86.1
C129 C175 H27S 109.7
C274 C175 H27S 109.7
H27P C175 H27S 25.3
H27Q C175 H27S 127.6
H27R C175 H27S 108.2
C132 C176 C177 113.1(5)
C132 C176 H17K 109.0
C177 C176 H17K 109.0
C132 C176 H17L 109.0
C177 C176 H17L 109.0
H17K C176 H17L 107.8
C178 C177 C176 112.0(5)
C178 C177 H17M 109.2
C176 C177 H17M 109.2
C178 C177 H17N 109.2
C176 C177 H17N 109.2
H17M C177 H17N 107.9
C179 C178 C177 113.8(6)
C179 C178 H17O 108.8
C177 C178 H17O 108.8
C179 C178 H17P 108.8
C177 C178 H17P 108.8
H17O C178 H17P 107.7
C178 C179 C133 113.6(5)
C178 C179 H17Q 108.9
C133 C179 H17Q 108.9
C178 C179 H17R 108.9
C133 C179 H17R 108.9
H17Q C179 H17R 107.7
C283 C180 C181 116.1(11)
C283 C180 C182 70.2(7)
C181 C180 C182 106.2(6)
C283 C180 C183 33.9(6)
C181 C180 C183 105.5(6)
C182 C180 C183 104.1(6)
C283 C180 C140 120.0(10)
C181 C180 C140 118.7(10)
C182 C180 C140 113.9(9)
C183 C180 C140 107.1(7)
C283 C180 C281 114.0(6)
C181 C180 C281 24.3(7)
C182 C180 C281 129.7(8)
C183 C180 C281 91.4(6)
C140 C180 C281 106.1(6)
C283 C180 C282 114.2(6)
C181 C180 C282 71.6(6)
C182 C180 C282 47.5(6)
C183 C180 C282 144.7(7)
C140 C180 C282 104.5(6)
C281 C180 C282 94.6(6)
C180 C181 H18A 109.5
C180 C181 H18B 109.5
H18A C181 H18B 109.5
C180 C181 H18C 109.5
H18A C181 H18C 109.5
H18B C181 H18C 109.5
C180 C182 H18D 109.5
C180 C182 H18E 109.5
H18D C182 H18E 109.5
C180 C182 H18F 109.5
H18D C182 H18F 109.5
H18E C182 H18F 109.5
C180 C183 H18G 109.5
C180 C183 H18H 109.5
H18G C183 H18H 109.5
C180 C183 H18I 109.5
H18G C183 H18I 109.5
H18H C183 H18I 109.5
C180 C281 H28A 109.5
C180 C281 H28B 109.5
H28A C281 H28B 109.5
C180 C281 H28C 109.5
H28A C281 H28C 109.5
H28B C281 H28C 109.5
C180 C282 H28D 109.5
C180 C282 H28E 109.5
H28D C282 H28E 109.5
C180 C282 H28F 109.5
H28D C282 H28F 109.5
H28E C282 H28F 109.5
C180 C283 H28G 109.5
C180 C283 H28H 109.5
H28G C283 H28H 109.5
C180 C283 H28I 109.5
H28G C283 H28I 109.5
H28H C283 H28I 109.5
C286 C184 C187 135.1(9)
C286 C184 C285 113.9(11)
C187 C184 C285 65.8(9)
C286 C184 C145 110.6(8)
C187 C184 C145 111.5(7)
C285 C184 C145 108.0(8)
C286 C184 C186 33.0(7)
C187 C184 C186 116.4(8)
C285 C184 C186 138.9(10)
C145 C184 C186 108.2(6)
C286 C184 C185 71.8(9)
C187 C184 C185 106.2(8)
C285 C184 C185 44.8(8)
C145 C184 C185 110.8(6)
C186 C184 C185 103.4(8)
C286 C184 C287 109.5(10)
C187 C184 C287 41.4(7)
C285 C184 C287 106.0(10)
C145 C184 C287 108.5(8)
C186 C184 C287 79.9(8)
C185 C184 C287 137.0(8)
C184 C185 H18J 109.5
C184 C185 H18K 109.5
H18J C185 H18K 109.5
C184 C185 H18L 109.5
H18J C185 H18L 109.5
H18K C185 H18L 109.5
C184 C186 H18M 109.5
C184 C186 H18N 109.5
H18M C186 H18N 109.5
C184 C186 H18O 109.5
H18M C186 H18O 109.5
H18N C186 H18O 109.5
C184 C187 H18P 109.5
C184 C187 H18Q 109.5
H18P C187 H18Q 109.5
C184 C187 H18R 109.5
H18P C187 H18R 109.5
H18Q C187 H18R 109.5
C184 C285 H28J 109.5
C184 C285 H28K 109.5
H28J C285 H28K 109.5
C184 C285 H28L 109.5
H28J C285 H28L 109.5
H28K C285 H28L 109.5
C184 C286 H28M 109.5
C184 C286 H28N 109.5
H28M C286 H28N 109.5
C184 C286 H28O 109.5
H28M C286 H28O 109.5
H28N C286 H28O 109.5
C184 C287 H28P 109.5
C184 C287 H28Q 109.5
H28P C287 H28Q 109.5
C184 C287 H28R 109.5
H28P C287 H28R 109.5
H28Q C287 H28R 109.5

loop_
_geom_bond_atom_site_label_1
_geom_bond_atom_site_label_2
_geom_bond_distance
Rh1 O7 2.052(3)
Rh1 O8 2.080(3)
Rh1 P2 2.1486(11)
Rh1 P1 2.1496(10)
P2 O3 1.601(2)
P2 O1 1.601(3)
P2 O2 1.620(3)
P1 O6 1.592(3)
P1 O4 1.597(3)
P1 O5 1.629(3)
O1 C25 1.427(4)
O3 C12 1.399(4)
O2 C1 1.404(4)
O4 C44 1.420(4)
O6 C56 1.408(4)
O5 C45 1.389(4)
O8 C71 1.290(5)
O7 C69 1.278(5)
C1 C2 1.394(5)
C1 C6 1.397(5)
C2 C3 1.385(5)
C2 C13 1.564(5)
C3 C4 1.412(5)
C3 H3A 0.9500
C4 C5 1.386(5)
C4 C17 1.532(5)
C5 C6 1.386(5)
C5 H5A 0.9500
C6 C7 1.495(5)
C7 C12 1.402(5)
C7 C8 1.414(5)
C8 C9 1.381(5)
C8 H8A 0.9500
C9 C10 1.385(6)
C9 C20 1.554(6)
C10 C11 1.407(6)
C10 H10A 0.9500
C11 C12 1.411(5)
C11 C21 1.514(6)
C13 C14 1.480(6)
C13 C16 1.480(6)
C13 C15 1.571(7)
C14 H14A 0.9800
C14 H14B 0.9800
C14 H14C 0.9800
C15 H15A 0.9800
C15 H15B 0.9800
C15 H15C 0.9800
C16 H16A 0.9800
C16 H16B 0.9800
C16 H16C 0.9800
C17 C78 1.512(5)
C17 C80 1.533(5)
C17 C79 1.537(5)
C20 C77 1.481(7)
C20 C75 1.527(7)
C20 C76 1.579(7)
C21 C22 1.544(6)
C21 C23 1.554(6)
C21 C24 1.559(6)
C22 H22A 0.9800
C22 H22B 0.9800
C22 H22C 0.9800
C23 H23A 0.9800
C23 H23B 0.9800
C23 H23C 0.9800
C24 H24A 0.9800
C24 H24B 0.9800
C24 H24C 0.9800
C25 C26 1.364(6)
C25 C34 1.365(5)
C26 C27 1.393(6)
C26 H26A 0.9500
C27 C28 1.362(7)
C27 H27A 0.9500
C28 C33 1.432(6)
C28 C29 1.466(12)
C28 C29A 1.590(10)
C29 C30 1.69(2)
C29 H29A 0.9900
C29 H29B 0.9900
C29A C30A 1.560(13)
C29A H29C 0.9900
C29A H29D 0.9900
C30 C31 1.52(2)
C30 H30A 0.9900
C30 H30B 0.9900
C30A C31A 1.522(14)
C30A H30C 0.9900
C30A H30D 0.9900
C31 C32 1.568(14)
C31 H31A 0.9500
C31A C32 1.519(9)
C31A H31B 0.9900
C31A H31C 0.9900
C32 C33 1.510(6)
C32 H32A 0.9900
C32 H32B 0.9900
C32 H32D 0.9900
C32 H32C 0.9900
C33 C34 1.403(5)
C34 C35 1.532(5)
C35 C44 1.374(6)
C35 C36 1.409(5)
C36 C41 1.407(6)
C36 C37 1.515(6)
C37 C38A 1.515(11)
C37 C38 1.601(18)
C37 H37A 0.9900
C37 H37B 0.9900
C37 H37D 0.9900
C37 H37C 0.9900
C38 C39 1.51(2)
C38 H38A 0.9900
C38 H38B 0.9900
C38A C39A 1.584(13)
C38A H38C 0.9900
C38A H38D 0.9900
C39 C40 1.456(15)
C39 H39A 0.9900
C39 H39D 0.9900
C39A C40 1.532(10)
C39A H39B 0.9900
C39A H39C 0.9900
C40 C41 1.534(6)
C40 H40A 0.9900
C40 H40B 0.9900
C40 H40D 0.9900
C40 H40C 0.9900
C41 C42 1.384(6)
C42 C43 1.384(6)
C42 H42A 0.9500
C43 C44 1.381(5)
C43 H43A 0.9500
C45 C50 1.391(5)
C45 C46 1.414(5)
C46 C47 1.398(6)
C46 C57 1.570(6)
C47 C48 1.385(6)
C47 H47A 0.9500
C48 C49 1.382(6)
C48 C61 1.540(7)
C49 C50 1.406(6)
C49 H49A 0.9500
C50 C51 1.490(5)
C51 C56 1.383(5)
C51 C52 1.396(5)
C52 C53 1.386(6)
C52 H52A 0.9500
C53 C54 1.389(6)
C53 C64 1.537(6)
C54 C55 1.400(6)
C54 H54A 0.9500
C55 C56 1.417(5)
C55 C65 1.544(6)
C57 C60 1.498(8)
C57 C58 1.504(7)
C57 C59 1.529(7)
C58 H58A 0.9800
C58 H58B 0.9800
C58 H58C 0.9800
C59 H59A 0.9800
C59 H59B 0.9800
C59 H59C 0.9800
C60 H60A 0.9800
C60 H60B 0.9800
C60 H60C 0.9800
C61 C74 1.39(2)
C61 C62A 1.410(13)
C61 C63 1.51(2)
C61 C63A 1.591(14)
C61 C74A 1.666(17)
C61 C62 1.675(15)
C62 H62A 0.9800
C62 H62B 0.9800
C62 H62C 0.9800
C62A H62D 0.9800
C62A H62E 0.9800
C62A H62F 0.9800
C63 H63A 0.9800
C63 H63B 0.9800
C63 H63C 0.9800
C63A H63D 0.9800
C63A H63E 0.9800
C63A H63F 0.9800
C64 C83 1.203(14)
C64 C81A 1.390(16)
C64 C82A 1.622(13)
C64 C82 1.628(14)
C64 C83A 1.659(13)
C64 C81 1.698(11)
C65 C68 1.511(7)
C65 C66 1.537(6)
C65 C67 1.553(6)
C66 H66A 0.9800
C66 H66B 0.9800
C66 H66C 0.9800
C67 H67A 0.9800
C67 H67B 0.9800
C67 H67C 0.9800
C68 H68A 0.9800
C68 H68B 0.9800
C68 H68C 0.9800
C71 C70 1.384(7)
C71 C73 1.502(6)
C70 C69 1.383(6)
C70 H70A 0.9500
C69 C72 1.522(7)
C73 H73A 0.9800
C73 H73B 0.9800
C73 H73C 0.9800
C72 H72A 0.9800
C72 H72B 0.9800
C72 H72C 0.9800
C74 H74A 0.9800
C74 H74B 0.9800
C74 H74C 0.9800
C74A H74D 0.9800
C74A H74E 0.9800
C74A H74F 0.9800
C75 H75A 0.9800
C75 H75B 0.9800
C75 H75C 0.9800
C76 H76A 0.9800
C76 H76B 0.9800
C76 H76C 0.9800
C77 H77A 0.9800
C77 H77B 0.9800
C77 H77C 0.9800
C78 H78A 0.9800
C78 H78B 0.9800
C78 H78C 0.9800
C79 H79A 0.9800
C79 H79B 0.9800
C79 H79C 0.9800
C80 H80A 0.9800
C80 H80B 0.9800
C80 H80C 0.9800
C81 H81A 0.9800
C81 H81B 0.9800
C81 H81C 0.9800
C81A H81D 0.9800
C81A H81E 0.9800
C81A H81F 0.9800
C82 H82A 0.9800
C82 H82B 0.9800
C82 H82C 0.9800
C82A H82D 0.9800
C82A H82E 0.9800
C82A H82F 0.9800
C83 H83A 0.9800
C83 H83B 0.9800
C83 H83C 0.9800
C83A H83D 0.9800
C83A H83E 0.9800
C83A H83F 0.9800
Rh2 O107 2.070(3)
Rh2 O108 2.072(3)
Rh2 P3 2.1444(11)
Rh2 P4 2.1464(10)
P3 O102 1.603(3)
P3 O101 1.607(2)
P3 O103 1.622(3)
P4 O105 1.611(3)
P4 O104 1.612(3)
P4 O106 1.618(3)
O101 C125 1.415(4)
O102 C112 1.407(4)
O103 C101 1.395(4)
O104 C136 1.417(4)
O105 C137 1.401(4)
O106 C148 1.393(4)
O107 C161 1.288(5)
O108 C163 1.294(5)
C101 C102 1.395(5)
C101 C106 1.397(5)
C102 C103 1.397(5)
C102 C113 1.568(5)
C103 C104 1.385(5)
C103 H10B 0.9500
C104 C105 1.374(5)
C104 C117 1.544(5)
C105 C106 1.398(5)
C105 H10C 0.9500
C106 C107 1.500(5)
C107 C112 1.390(5)
C107 C108 1.396(5)
C108 C109 1.386(5)
C108 H10D 0.9500
C109 C110 1.385(6)
C109 C120 1.531(6)
C110 C111 1.423(6)
C110 H11A 0.9500
C111 C112 1.413(5)
C111 C121 1.499(6)
C113 C114 1.482(6)
C113 C116 1.514(6)
C113 C115 1.604(7)
C114 H11B 0.9800
C114 H11C 0.9800
C114 H11D 0.9800
C115 H11E 0.9800
C115 H11F 0.9800
C115 H11G 0.9800
C116 H11H 0.9800
C116 H11I 0.9800
C116 H11J 0.9800
C117 C168 1.533(6)
C117 C166 1.549(5)
C117 C167 1.555(6)
C120 C170 1.515(8)
C120 C171 1.527(8)
C120 C169 1.605(8)
C121 C122 1.540(7)
C121 C124 1.549(7)
C121 C123 1.552(7)
C122 H12A 0.9800
C122 H12B 0.9800
C122 H12C 0.9800
C123 H12D 0.9800
C123 H12E 0.9800
C123 H12F 0.9800
C124 H12G 0.9800
C124 H12H 0.9800
C124 H12I 0.9800
C125 C130 1.382(5)
C125 C126 1.396(6)
C126 C127 1.390(6)
C126 H12J 0.9500
C127 C128 1.369(7)
C127 H12K 0.9500
C128 C129 1.411(7)
C128 C172 1.537(6)
C129 C130 1.401(6)
C129 C175 1.533(6)
C130 C131 1.493(6)
C131 C136 1.381(6)
C131 C132 1.413(5)
C132 C133 1.385(6)
C132 C176 1.509(6)
C133 C134 1.379(7)
C133 C179 1.527(7)
C134 C135 1.400(6)
C134 H13A 0.9500
C135 C136 1.392(6)
C135 H13B 0.9500
C137 C142 1.384(6)
C137 C138 1.409(5)
C138 C139 1.366(6)
C138 C149 1.552(7)
C139 C140 1.406(8)
C139 H13C 0.9500
C140 C141 1.395(7)
C140 C180 1.519(7)
C141 C142 1.396(6)
C141 H14D 0.9500
C142 C143 1.477(6)
C143 C144 1.378(6)
C143 C148 1.420(6)
C144 C145 1.404(7)
C144 H14E 0.9500
C145 C146 1.363(7)
C145 C184 1.543(7)
C146 C147 1.409(6)
C146 H14F 0.9500
C147 C148 1.390(5)
C147 C157 1.549(6)
C149 C152 1.500(7)
C149 C150 1.549(7)
C149 C151 1.555(6)
C150 H15D 0.9800
C150 H15E 0.9800
C150 H15F 0.9800
C151 H15G 0.9800
C151 H15H 0.9800
C151 H15I 0.9800
C152 H15J 0.9800
C152 H15K 0.9800
C152 H15L 0.9800
C157 C158 1.503(7)
C157 C160 1.517(7)
C157 C159 1.552(7)
C158 H15M 0.9800
C158 H15N 0.9800
C158 H15O 0.9800
C159 H15P 0.9800
C159 H15Q 0.9800
C159 H15R 0.9800
C160 H16D 0.9800
C160 H16E 0.9800
C160 H16F 0.9800
C161 C162 1.406(7)
C161 C164 1.521(6)
C162 C163 1.372(7)
C162 H16G 0.9500
C163 C165 1.517(7)
C164 H16H 0.9800
C164 H16I 0.9800
C164 H16J 0.9800
C165 H16K 0.9800
C165 H16L 0.9800
C165 H16M 0.9800
C166 H16N 0.9800
C166 H16O 0.9800
C166 H16P 0.9800
C167 H16Q 0.9800
C167 H16R 0.9800
C167 H16S 0.9800
C168 H16T 0.9800
C168 H16U 0.9800
C168 H16V 0.9800
C169 H16W 0.9800
C169 H16X 0.9800
C169 H16Y 0.9800
C170 H17A 0.9800
C170 H17B 0.9800
C170 H17C 0.9800
C171 H17D 0.9800
C171 H17E 0.9800
C171 H17F 0.9800
C172 C273 1.437(16)
C172 C173 1.608(13)
C172 H27X 0.9900
C172 H27Y 0.9900
C172 H27Z 0.9900
C172 H27W 0.9900
C173 C174 1.52(2)
C173 H17G 0.9900
C173 H17H 0.9900
C174 C175 1.460(12)
C174 H17I 0.9900
C174 H17J 0.9900
C273 C274 1.50(3)
C273 H27B 0.9900
C273 H27C 0.9900
C274 C175 1.570(15)
C274 H27D 0.9900
C274 H27E 0.9900
C175 H27P 0.9900
C175 H27Q 0.9900
C175 H27R 0.9900
C175 H27S 0.9900
C176 C177 1.567(7)
C176 H17K 0.9900
C176 H17L 0.9900
C177 C178 1.478(9)
C177 H17M 0.9900
C177 H17N 0.9900
C178 C179 1.463(9)
C178 H17O 0.9900
C178 H17P 0.9900
C179 H17Q 0.9900
C179 H17R 0.9900
C180 C283 1.232(14)
C180 C181 1.490(10)
C180 C182 1.508(10)
C180 C183 1.518(10)
C180 C281 1.654(11)
C180 C282 1.655(11)
C181 H18A 0.9800
C181 H18B 0.9800
C181 H18C 0.9800
C182 H18D 0.9800
C182 H18E 0.9800
C182 H18F 0.9800
C183 H18G 0.9800
C183 H18H 0.9800
C183 H18I 0.9800
C281 H28A 0.9800
C281 H28B 0.9800
C281 H28C 0.9800
C282 H28D 0.9800
C282 H28E 0.9800
C282 H28F 0.9800
C283 H28G 0.9800
C283 H28H 0.9800
C283 H28I 0.9800
C184 C286 1.430(16)
C184 C187 1.468(14)
C184 C285 1.475(17)
C184 C186 1.556(14)
C184 C185 1.669(14)
C184 C287 1.678(17)
C185 H18J 0.9800
C185 H18K 0.9800
C185 H18L 0.9800
C186 H18M 0.9800
C186 H18N 0.9800
C186 H18O 0.9800
C187 H18P 0.9800
C187 H18Q 0.9800
C187 H18R 0.9800
C285 H28J 0.9800
C285 H28K 0.9800
C285 H28L 0.9800
C286 H28M 0.9800
C286 H28N 0.9800
C286 H28O 0.9800
C287 H28P 0.9800
C287 H28Q 0.9800
C287 H28R 0.9800
